data_7019178
loop_
_publ_author_name
'Kuramochi, Yusuke'
'Nakagawa, Tetsuya'
'Yokoo, Toshiaki'
'Yuasa, Junpei'
'Kawai, Tsuyoshi'
'Hasegawa, Yasuchika'

_publ_section_title
;
 Eu(iii) emission band changes caused by peripheral C-H/O hydrogen
 bonding.
;
_journal_issue 22
_journal_name_full 'Dalton transactions (Cambridge, England : 2003)'
_journal_page_first 6634
_journal_page_last 6640
_journal_paper_doi 10.1039/c2dt30538k
_journal_volume 41
_journal_year 2012
_chemical_formula_moiety 'C52 H34 Eu F18 O9 P3, 0.5(C6), H2 O'
_chemical_formula_sum 'C55 H36 Eu F18 O10 P3'
_chemical_formula_weight 1443.74
_space_group_IT_number 14
_symmetry_cell_setting monoclinic
_symmetry_Int_Tables_number 14
_symmetry_space_group_name_Hall '-P 2yn'
_symmetry_space_group_name_H-M 'P 1 21/n 1'
_atom_sites_solution_hydrogens geom
_atom_sites_solution_primary direct
_atom_sites_solution_secondary difmap
_cell_angle_alpha 90.0000
_cell_angle_beta 101.2349(9)
_cell_angle_gamma 90.0000
_cell_formula_units_Z 4
_cell_length_a 12.9436(4)
_cell_length_b 22.1598(4)
_cell_length_c 23.0298(6)
_cell_measurement_reflns_used 46554
_cell_measurement_temperature 193
_cell_measurement_theta_max 27.45
_cell_measurement_theta_min 3.01
_cell_volume 6479.0(3)
_computing_cell_refinement 'RAPID AUTO'
_computing_data_collection 'RAPID AUTO (Rigaku, ????)'
_computing_data_reduction 'RAPID AUTO'
_computing_molecular_graphics 'CrystalStructure 4.0'
_computing_publication_material 'CrystalStructure 4.0 (Rigaku, 2010)'
_computing_structure_refinement 'SHELXL97 (Sheldrick, 2008)'
_computing_structure_solution 'SIR92 (Altomare, et al., 1994)'
_diffrn_ambient_temperature 193
_diffrn_detector_area_resol_mean 10.000
_diffrn_measured_fraction_theta_full 0.995
_diffrn_measured_fraction_theta_max 0.995
_diffrn_measurement_device_type 'Rigaku R-AXIS RAPID'
_diffrn_measurement_method \w
_diffrn_radiation_type 'Mo K\a'
_diffrn_radiation_wavelength 0.71075
_diffrn_reflns_av_R_equivalents 0.0373
_diffrn_reflns_limit_h_max 16
_diffrn_reflns_limit_h_min -16
_diffrn_reflns_limit_k_max 28
_diffrn_reflns_limit_k_min -27
_diffrn_reflns_limit_l_max 25
_diffrn_reflns_limit_l_min -29
_diffrn_reflns_number 61646
_diffrn_reflns_theta_full 27.45
_diffrn_reflns_theta_max 27.45
_diffrn_standards_number 0
_exptl_absorpt_coefficient_mu 1.142
_exptl_absorpt_correction_T_max 0.892
_exptl_absorpt_correction_T_min 0.542
_exptl_absorpt_correction_type multi-scan
_exptl_absorpt_process_details 'ABSCOR (Rigaku, 1995)'
_exptl_crystal_colour colorless
_exptl_crystal_density_diffrn 1.480
_exptl_crystal_density_method 'not measured'
_exptl_crystal_description block
_exptl_crystal_F_000 2864.00
_exptl_crystal_size_max 0.300
_exptl_crystal_size_mid 0.300
_exptl_crystal_size_min 0.100
_refine_diff_density_max 1.410
_refine_diff_density_min -0.790
_refine_ls_extinction_coef 0.00013(12)
_refine_ls_extinction_method SHELXL
_refine_ls_goodness_of_fit_ref 1.037
_refine_ls_hydrogen_treatment mixed
_refine_ls_number_parameters 937
_refine_ls_number_reflns 14741
_refine_ls_number_restraints 11
_refine_ls_R_factor_gt 0.0395
_refine_ls_shift/su_max 0.003
_refine_ls_structure_factor_coef Fsqd
_refine_ls_weighting_details 'w = 1/[\s^2^(Fo^2^)+(0.0851P)^2^+3.8157P] where P=(Fo^2^+2Fc^2^)/3'
_refine_ls_weighting_scheme calc
_refine_ls_wR_factor_ref 0.1318
_reflns_number_gt 12417
_reflns_number_total 14741
_reflns_threshold_expression F^2^>2.0\s(F^2^)
_cod_data_source_file c2dt30538k.txt
_cod_data_source_block crystal1
_cod_database_code 7019178

loop_
_symmetry_equiv_pos_site_id
_symmetry_equiv_pos_as_xyz
1 +X,+Y,+Z
2 1/2-X,1/2+Y,1/2-Z
3 -X,-Y,-Z
4 1/2+X,1/2-Y,1/2+Z

loop_
_atom_site_label
_atom_site_type_symbol
_atom_site_fract_x
_atom_site_fract_y
_atom_site_fract_z
_atom_site_U_iso_or_equiv
_atom_site_adp_type
_atom_site_occupancy
_atom_site_symmetry_multiplicity
_atom_site_calc_flag
_atom_site_refinement_flags
_atom_site_disorder_assembly
_atom_site_disorder_group
Eu(1) Eu 0.279255(12) 0.183965(6) 0.655075(6) 0.03806(7) Uani 1.0 1 d . . .
P(1) P 0.16976(6) 0.06994(3) 0.74130(3) 0.03448(16) Uani 1.0 1 d . . .
P(2) P 0.39536(6) 0.04893(3) 0.73656(3) 0.03515(16) Uani 1.0 1 d . . .
P(3) P 0.22748(6) 0.02236(3) 0.63142(3) 0.03381(16) Uani 1.0 1 d . . .
F(1A) F -0.0534(18) 0.2403(13) 0.7525(12) 0.105(7) Uani 0.46(6) 1 d P A 1
F(1B) F -0.009(4) 0.2263(9) 0.7730(15) 0.144(9) Uani 0.54(6) 1 d P A 2
F(2A) F -0.048(3) 0.3270(11) 0.7218(16) 0.116(7) Uani 0.46(6) 1 d P A 1
F(2B) F -0.0694(19) 0.3099(18) 0.7282(14) 0.146(11) Uani 0.54(6) 1 d P A 2
F(3A) F 0.085(2) 0.2985(13) 0.7792(12) 0.145(12) Uani 0.46(6) 1 d P A 1
F(3B) F 0.0774(12) 0.3048(7) 0.7855(7) 0.074(4) Uani 0.54(6) 1 d P A 2
F(4) F -0.0209(5) 0.28097(17) 0.49858(18) 0.149(2) Uani 1.0 1 d . . .
F(5) F -0.1413(4) 0.2343(3) 0.5271(2) 0.179(3) Uani 1.0 1 d . . .
F(6) F -0.0327(4) 0.18628(13) 0.48958(14) 0.1046(13) Uani 1.0 1 d . . .
F(7A) F 0.2242(18) 0.4024(6) 0.5973(11) 0.125(7) Uani 0.47(4) 1 d P B 1
F(7B) F 0.2019(19) 0.3969(8) 0.5729(19) 0.207(12) Uani 0.53(4) 1 d P B 2
F(8A) F 0.275(3) 0.4038(7) 0.5206(7) 0.106(7) Uani 0.47(4) 1 d P B 1
F(8B) F 0.337(3) 0.4049(7) 0.5284(10) 0.130(8) Uani 0.53(4) 1 d P B 2
F(9A) F 0.3792(10) 0.4037(6) 0.6059(10) 0.112(6) Uani 0.47(4) 1 d P B 1
F(9B) F 0.359(3) 0.3996(6) 0.6183(7) 0.176(11) Uani 0.53(4) 1 d P B 2
F(10A) F 0.255(4) 0.177(4) 0.4206(19) 0.133(19) Uani 0.28(3) 1 d P C 1
F(10B) F 0.249(2) 0.1488(8) 0.4406(7) 0.089(8) Uani 0.38(3) 1 d P C 2
F(10C) F 0.235(4) 0.203(4) 0.4157(19) 0.18(3) Uani 0.34(4) 1 d P C 3
F(11A) F 0.383(3) 0.1326(12) 0.4697(12) 0.082(7) Uani 0.28(3) 1 d P C 1
F(11B) F 0.4032(11) 0.1795(15) 0.4491(10) 0.117(12) Uani 0.38(3) 1 d P C 2
F(11C) F 0.343(5) 0.1395(13) 0.4537(12) 0.138(18) Uani 0.34(4) 1 d P C 3
F(12A) F 0.385(5) 0.2226(17) 0.4259(16) 0.106(18) Uani 0.28(3) 1 d P C 1
F(12B) F 0.280(3) 0.2340(6) 0.4094(6) 0.096(8) Uani 0.38(3) 1 d P C 2
F(12C) F 0.411(3) 0.2171(17) 0.4412(16) 0.082(7) Uani 0.34(4) 1 d P C 3
F(13) F 0.5475(4) 0.32401(14) 0.83389(17) 0.1141(13) Uani 1.0 1 d . . .
F(14) F 0.5201(3) 0.23568(13) 0.86347(13) 0.1027(11) Uani 1.0 1 d . . .
F(15) F 0.3935(3) 0.29777(16) 0.84161(14) 0.0996(11) Uani 1.0 1 d . . .
F(21A) F 0.7163(16) 0.1813(14) 0.6977(14) 0.188(11) Uani 0.40(3) 1 d P D 1
F(21B) F 0.6739(15) 0.1715(6) 0.6423(17) 0.186(15) Uani 0.60(3) 1 d P D 2
F(22A) F 0.6368(17) 0.1920(18) 0.6105(13) 0.154(17) Uani 0.40(3) 1 d P D 1
F(22B) F 0.6145(9) 0.2484(12) 0.5931(6) 0.161(6) Uani 0.60(3) 1 d P D 2
F(23A) F 0.699(3) 0.2671(14) 0.6594(18) 0.146(12) Uani 0.40(3) 1 d P D 1
F(23B) F 0.7150(12) 0.2568(11) 0.6791(12) 0.140(8) Uani 0.60(3) 1 d P D 2
O(1) O 0.15785(19) 0.24534(10) 0.70196(10) 0.0452(5) Uani 1.0 1 d . . .
O(2) O 0.2904(2) 0.28827(10) 0.62087(10) 0.0482(6) Uani 1.0 1 d . . .
O(3) O 0.36830(19) 0.23899(10) 0.74178(10) 0.0488(6) Uani 1.0 1 d . . .
O(4) O 0.15801(17) 0.12494(9) 0.70255(9) 0.0397(5) Uani 1.0 1 d . . .
O(5) O 0.38865(17) 0.11582(9) 0.72693(9) 0.0405(5) Uani 1.0 1 d . . .
O(6) O 0.26565(17) 0.08192(9) 0.61336(9) 0.0390(5) Uani 1.0 1 d . . .
O(7) O 0.3057(3) 0.18151(10) 0.55343(12) 0.0541(7) Uani 1.0 1 d . . .
O(8) O 0.1158(2) 0.20084(11) 0.58562(10) 0.0494(6) Uani 1.0 1 d . . .
O(9) O 0.4636(2) 0.19986(12) 0.64750(13) 0.0565(7) Uani 1.0 1 d . . .
O(10) O 0.2450(3) -0.13194(13) 0.77016(15) 0.0678(8) Uani 1.0 1 d . . .
C(1) C 0.2613(3) 0.01739(12) 0.71364(12) 0.0333(6) Uani 1.0 1 d . . .
C(2) C 0.0481(3) 0.03117(14) 0.73940(13) 0.0405(7) Uani 1.0 1 d . . .
C(3) C -0.0444(3) 0.06440(18) 0.72142(17) 0.0536(9) Uani 1.0 1 d . . .
C(4) C -0.1406(4) 0.0379(3) 0.7229(2) 0.0705(12) Uani 1.0 1 d . . .
C(5) C -0.1456(4) -0.0204(3) 0.7424(2) 0.0760(14) Uani 1.0 1 d . . .
C(6) C -0.0549(4) -0.0536(2) 0.76002(17) 0.0618(10) Uani 1.0 1 d . . .
C(7) C 0.0427(3) -0.02806(15) 0.75850(15) 0.0485(8) Uani 1.0 1 d . . .
C(8) C 0.2179(3) 0.08877(14) 0.81758(13) 0.0401(7) Uani 1.0 1 d . . .
C(9) C 0.2211(3) 0.04572(16) 0.86258(15) 0.0502(8) Uani 1.0 1 d . . .
C(10) C 0.2549(4) 0.0624(2) 0.92097(17) 0.0669(12) Uani 1.0 1 d . . .
C(11) C 0.2841(4) 0.1217(2) 0.93482(17) 0.0715(13) Uani 1.0 1 d . . .
C(12) C 0.2803(4) 0.1639(2) 0.89137(19) 0.0678(12) Uani 1.0 1 d . . .
C(13) C 0.2473(4) 0.14829(16) 0.83188(16) 0.0518(8) Uani 1.0 1 d . . .
C(14) C 0.4456(3) 0.03031(16) 0.81275(14) 0.0448(7) Uani 1.0 1 d . . .
C(15) C 0.4960(4) 0.0767(3) 0.84808(17) 0.0654(11) Uani 1.0 1 d . . .
C(16) C 0.5427(5) 0.0643(3) 0.9072(2) 0.0922(17) Uani 1.0 1 d . . .
C(17) C 0.5419(5) 0.0073(4) 0.9287(2) 0.0947(18) Uani 1.0 1 d . . .
C(18) C 0.4922(4) -0.0393(3) 0.8937(3) 0.0834(16) Uani 1.0 1 d . . .
C(19) C 0.4418(3) -0.02827(19) 0.83527(17) 0.0578(9) Uani 1.0 1 d . . .
C(20) C 0.4831(3) 0.01365(14) 0.69509(13) 0.0382(7) Uani 1.0 1 d . . .
C(21) C 0.5051(3) -0.04803(15) 0.69870(15) 0.0455(7) Uani 1.0 1 d . . .
C(22) C 0.5752(3) -0.07254(17) 0.66701(17) 0.0523(9) Uani 1.0 1 d . . .
C(23) C 0.6262(3) -0.03556(18) 0.63317(18) 0.0567(9) Uani 1.0 1 d . . .
C(24) C 0.6050(3) 0.02597(18) 0.62982(17) 0.0535(9) Uani 1.0 1 d . . .
C(25) C 0.5330(3) 0.05035(16) 0.66026(15) 0.0458(7) Uani 1.0 1 d . . .
C(26) C 0.2893(3) -0.03980(14) 0.60117(13) 0.0393(7) Uani 1.0 1 d . . .
C(27) C 0.3469(3) -0.02611(17) 0.55744(14) 0.0481(8) Uani 1.0 1 d . . .
C(28) C 0.3881(4) -0.0724(3) 0.52864(16) 0.0649(11) Uani 1.0 1 d . . .
C(29) C 0.3704(4) -0.1320(3) 0.5422(2) 0.0720(13) Uani 1.0 1 d . . .
C(30) C 0.3153(4) -0.14597(18) 0.5869(2) 0.0638(11) Uani 1.0 1 d . . .
C(31) C 0.2749(3) -0.09967(15) 0.61584(17) 0.0494(8) Uani 1.0 1 d . . .
C(32) C 0.0884(3) 0.01185(13) 0.60587(12) 0.0364(6) Uani 1.0 1 d . . .
C(33) C 0.0364(3) -0.04084(15) 0.61665(14) 0.0444(7) Uani 1.0 1 d . . .
C(34) C -0.0697(3) -0.04765(17) 0.59283(16) 0.0525(9) Uani 1.0 1 d . . .
C(35) C -0.1234(3) -0.00316(18) 0.55851(15) 0.0526(9) Uani 1.0 1 d . . .
C(36) C -0.0729(3) 0.04902(17) 0.54672(16) 0.0517(9) Uani 1.0 1 d . . .
C(37) C 0.0333(3) 0.05726(14) 0.57029(14) 0.0432(7) Uani 1.0 1 d . . .
C(38) C 0.0124(4) 0.2771(3) 0.7404(3) 0.0748(13) Uani 1.0 1 d . . .
C(39) C 0.0616(3) 0.25577(15) 0.68900(18) 0.0518(9) Uani 1.0 1 d . . .
C(40) C -0.0050(4) 0.2492(2) 0.6342(2) 0.0691(12) Uani 1.0 1 d . . .
C(41) C 0.0299(4) 0.22501(16) 0.58643(17) 0.0582(10) Uani 1.0 1 d . . .
C(42) C -0.0433(5) 0.2300(3) 0.5247(3) 0.0914(18) Uani 1.0 1 d . . .
C(43) C 0.2967(5) 0.37957(19) 0.5720(2) 0.0724(14) Uani 1.0 1 d . . .
C(44) C 0.2980(4) 0.31031(14) 0.57259(17) 0.0489(9) Uani 1.0 1 d . . .
C(45) C 0.3057(4) 0.28223(17) 0.51975(17) 0.0602(10) Uani 1.0 1 d . . .
C(46) C 0.3097(3) 0.21931(16) 0.51544(15) 0.0482(8) Uani 1.0 1 d . . .
C(47) C 0.3200(6) 0.1930(2) 0.4549(3) 0.0718(14) Uani 1.0 1 d . . .
C(48) C 0.4801(4) 0.27846(19) 0.8259(2) 0.0721(13) Uani 1.0 1 d . . .
C(49) C 0.4611(4) 0.25396(15) 0.76135(18) 0.0575(10) Uani 1.0 1 d . . .
C(50) C 0.5470(4) 0.2504(3) 0.7347(3) 0.0791(15) Uani 1.0 1 d . . .
C(51) C 0.5414(4) 0.22396(19) 0.6794(3) 0.0688(12) Uani 1.0 1 d . . .
C(52) C 0.6415(6) 0.2217(4) 0.6517(5) 0.114(3) Uani 1.0 1 d . . .
C(53) C 0.2662(16) 0.6014(9) 0.3988(10) 0.156(7) Uiso 0.5000 1 d PD . .
C(54) C 0.3474(15) 0.5575(8) 0.4147(9) 0.146(7) Uiso 0.5000 1 d PD . .
C(55) C 0.3413(16) 0.4910(9) 0.3980(10) 0.157(7) Uiso 0.5000 1 d PD . .
C(56) C 0.4228(16) 0.4491(9) 0.3988(10) 0.154(7) Uiso 0.5000 1 d PD . .
C(57) C 0.3900(16) 0.3875(9) 0.3740(10) 0.164(8) Uiso 0.5000 1 d PD . .
C(58A) C 0.4815(16) 0.3513(10) 0.3967(10) 0.099(8) Uiso 0.302(13) 1 d PD E 1
C(58B) C 0.298(2) 0.3557(13) 0.3422(13) 0.087(10) Uiso 0.199(13) 1 d PD E 2
H(1) H 0.2560 -0.0248 0.7282 0.0400 Uiso 1.0 1 calc R . .
H(2) H -0.0412 0.1049 0.7083 0.0644 Uiso 1.0 1 calc R . .
H(3) H -0.2037 0.0602 0.7104 0.0847 Uiso 1.0 1 calc R . .
H(4) H -0.2120 -0.0380 0.7438 0.0912 Uiso 1.0 1 calc R . .
H(5) H -0.0590 -0.0940 0.7732 0.0742 Uiso 1.0 1 calc R . .
H(6) H 0.1052 -0.0510 0.7704 0.0581 Uiso 1.0 1 calc R . .
H(7) H 0.2001 0.0053 0.8529 0.0602 Uiso 1.0 1 calc R . .
H(8) H 0.2581 0.0334 0.9516 0.0803 Uiso 1.0 1 calc R . .
H(9) H 0.3070 0.1331 0.9750 0.0857 Uiso 1.0 1 calc R . .
H(10) H 0.3003 0.2044 0.9017 0.0813 Uiso 1.0 1 calc R . .
H(11) H 0.2450 0.1777 0.8017 0.0622 Uiso 1.0 1 calc R . .
H(12) H 0.4988 0.1162 0.8324 0.0785 Uiso 1.0 1 calc R . .
H(13) H 0.5751 0.0959 0.9321 0.1106 Uiso 1.0 1 calc R . .
H(14) H 0.5758 -0.0008 0.9684 0.1136 Uiso 1.0 1 calc R . .
H(15) H 0.4925 -0.0789 0.9095 0.1001 Uiso 1.0 1 calc R . .
H(16) H 0.4058 -0.0597 0.8114 0.0694 Uiso 1.0 1 calc R . .
H(17) H 0.4718 -0.0732 0.7230 0.0546 Uiso 1.0 1 calc R . .
H(18) H 0.5885 -0.1147 0.6685 0.0628 Uiso 1.0 1 calc R . .
H(19) H 0.6758 -0.0522 0.6122 0.0680 Uiso 1.0 1 calc R . .
H(20) H 0.6401 0.0513 0.6066 0.0642 Uiso 1.0 1 calc R . .
H(21) H 0.5175 0.0923 0.6573 0.0549 Uiso 1.0 1 calc R . .
H(22) H 0.3577 0.0147 0.5476 0.0578 Uiso 1.0 1 calc R . .
H(23) H 0.4285 -0.0633 0.4995 0.0778 Uiso 1.0 1 calc R . .
H(24) H 0.3961 -0.1636 0.5209 0.0864 Uiso 1.0 1 calc R . .
H(25) H 0.3056 -0.1868 0.5972 0.0765 Uiso 1.0 1 calc R . .
H(26) H 0.2369 -0.1088 0.6461 0.0593 Uiso 1.0 1 calc R . .
H(27) H 0.0737 -0.0720 0.6403 0.0533 Uiso 1.0 1 calc R . .
H(28) H -0.1053 -0.0834 0.6004 0.0630 Uiso 1.0 1 calc R . .
H(29) H -0.1964 -0.0082 0.5426 0.0631 Uiso 1.0 1 calc R . .
H(30) H -0.1110 0.0794 0.5224 0.0621 Uiso 1.0 1 calc R . .
H(31) H 0.0682 0.0932 0.5624 0.0518 Uiso 1.0 1 calc R . .
H(32) H -0.0763 0.2617 0.6296 0.0830 Uiso 1.0 1 calc R . .
H(33) H 0.3084 0.3062 0.4859 0.0723 Uiso 1.0 1 calc R . .
H(34) H 0.6124 0.2664 0.7547 0.0949 Uiso 1.0 1 calc R . .
H(35) H 0.192(7) -0.148(5) 0.742(3) 0.25(6) Uiso 1.0 1 d . . .
H(36) H 0.239(7) -0.148(4) 0.8067(18) 0.17(4) Uiso 1.0 1 d . . .

loop_
_atom_site_aniso_label
_atom_site_aniso_U_11
_atom_site_aniso_U_22
_atom_site_aniso_U_33
_atom_site_aniso_U_12
_atom_site_aniso_U_13
_atom_site_aniso_U_23
Eu(1) 0.04706(11) 0.02875(10) 0.03501(10) -0.00046(5) -0.00031(7) 0.00021(5)
P(1) 0.0384(4) 0.0310(4) 0.0311(4) 0.0013(3) -0.0003(3) -0.0010(3)
P(2) 0.0359(4) 0.0347(4) 0.0310(4) 0.0001(3) -0.0031(3) 0.0012(3)
P(3) 0.0391(4) 0.0302(4) 0.0284(4) 0.0013(3) -0.0023(3) -0.0005(3)
F(1A) 0.108(11) 0.104(13) 0.119(11) -0.050(9) 0.060(9) -0.026(8)
F(1B) 0.24(2) 0.086(6) 0.142(15) -0.013(11) 0.130(15) -0.011(8)
F(2A) 0.134(18) 0.082(9) 0.132(11) 0.037(8) 0.030(12) -0.035(7)
F(2B) 0.068(7) 0.22(3) 0.139(14) 0.060(12) 0.000(7) -0.087(17)
F(3A) 0.102(12) 0.23(3) 0.103(10) 0.010(10) 0.020(8) -0.110(13)
F(3B) 0.068(6) 0.094(7) 0.066(6) -0.011(4) 0.027(4) -0.038(5)
F(4) 0.210(5) 0.093(3) 0.104(3) 0.013(3) -0.067(3) 0.037(2)
F(5) 0.085(3) 0.308(8) 0.115(4) 0.059(4) -0.049(3) -0.046(4)
F(6) 0.137(3) 0.092(3) 0.0599(18) 0.0241(18) -0.0412(19) -0.0112(14)
F(7A) 0.162(13) 0.034(4) 0.218(15) -0.005(6) 0.131(13) -0.013(6)
F(7B) 0.174(13) 0.070(8) 0.37(4) 0.066(9) 0.048(18) 0.013(12)
F(8A) 0.206(16) 0.039(5) 0.065(5) 0.007(8) 0.004(9) 0.016(4)
F(8B) 0.28(2) 0.048(5) 0.089(10) -0.050(9) 0.096(12) -0.005(5)
F(9A) 0.098(9) 0.050(5) 0.177(16) -0.032(4) -0.005(7) -0.004(6)
F(9B) 0.39(3) 0.060(6) 0.079(6) -0.103(10) 0.055(10) -0.026(4)
F(10A) 0.077(16) 0.24(6) 0.076(18) 0.04(3) -0.003(14) -0.07(3)
F(10B) 0.132(18) 0.076(9) 0.059(8) -0.049(11) 0.014(9) -0.030(6)
F(10C) 0.091(17) 0.33(7) 0.089(18) 0.10(3) -0.045(14) -0.13(4)
F(11A) 0.130(15) 0.061(10) 0.068(12) 0.042(9) 0.051(11) 0.010(8)
F(11B) 0.065(7) 0.16(3) 0.133(19) 0.013(12) 0.027(8) -0.09(2)
F(11C) 0.29(5) 0.064(11) 0.061(12) 0.06(2) 0.03(2) -0.010(8)
F(12A) 0.20(5) 0.084(15) 0.046(12) -0.05(3) 0.045(18) -0.004(9)
F(12B) 0.18(3) 0.076(7) 0.034(5) -0.003(8) 0.015(9) -0.003(5)
F(12C) 0.097(12) 0.089(13) 0.073(15) 0.008(11) 0.050(12) -0.011(11)
F(13) 0.140(3) 0.082(2) 0.102(3) -0.047(2) -0.022(3) -0.0290(17)
F(14) 0.146(3) 0.0729(18) 0.0705(18) 0.0188(18) -0.0256(19) -0.0046(14)
F(15) 0.104(3) 0.107(3) 0.0733(19) 0.0242(19) -0.0204(17) -0.0441(17)
F(21A) 0.092(10) 0.23(3) 0.24(3) 0.047(11) 0.032(14) -0.028(17)
F(21B) 0.108(13) 0.083(6) 0.40(4) -0.013(7) 0.141(19) -0.030(13)
F(22A) 0.090(12) 0.24(4) 0.151(18) -0.046(16) 0.082(13) -0.09(3)
F(22B) 0.115(7) 0.225(16) 0.160(10) -0.029(8) 0.071(7) 0.047(9)
F(23A) 0.15(3) 0.103(11) 0.21(3) -0.060(13) 0.12(2) -0.037(14)
F(23B) 0.057(5) 0.174(16) 0.190(15) -0.053(6) 0.023(6) -0.031(10)
O(1) 0.0525(14) 0.0333(11) 0.0461(13) 0.0000(9) 0.0002(10) -0.0048(9)
O(2) 0.0687(16) 0.0338(12) 0.0415(12) -0.0015(10) 0.0087(11) 0.0012(9)
O(3) 0.0563(14) 0.0368(12) 0.0459(13) -0.0030(10) -0.0080(11) -0.0041(9)
O(4) 0.0457(12) 0.0333(11) 0.0374(11) 0.0043(9) 0.0019(9) 0.0020(8)
O(5) 0.0428(12) 0.0344(11) 0.0402(11) -0.0033(9) -0.0024(9) -0.0008(9)
O(6) 0.0462(12) 0.0338(11) 0.0341(11) -0.0022(9) 0.0006(9) -0.0005(8)
O(7) 0.0770(19) 0.0380(13) 0.0488(15) -0.0008(11) 0.0166(14) -0.0025(10)
O(8) 0.0606(15) 0.0412(12) 0.0401(12) 0.0066(11) -0.0060(11) 0.0014(10)
O(9) 0.0570(16) 0.0434(13) 0.0696(17) -0.0071(12) 0.0133(13) 0.0041(12)
O(10) 0.089(3) 0.0448(15) 0.0669(19) 0.0075(14) 0.0099(17) 0.0050(13)
C(1) 0.0387(15) 0.0300(13) 0.0283(13) 0.0027(11) -0.0007(11) 0.0013(10)
C(2) 0.0395(16) 0.0472(17) 0.0328(15) -0.0003(13) 0.0022(12) -0.0043(12)
C(3) 0.0454(19) 0.058(3) 0.053(2) 0.0068(16) -0.0008(16) -0.0042(16)
C(4) 0.039(2) 0.098(4) 0.071(3) 0.001(2) 0.0018(19) -0.004(3)
C(5) 0.049(3) 0.112(4) 0.066(3) -0.028(3) 0.008(2) -0.008(3)
C(6) 0.063(3) 0.073(3) 0.048(2) -0.025(2) 0.0071(18) 0.0011(18)
C(7) 0.053(2) 0.0486(18) 0.0417(18) -0.0082(15) 0.0036(15) 0.0006(14)
C(8) 0.0463(17) 0.0390(16) 0.0321(15) -0.0003(13) 0.0001(13) -0.0034(12)
C(9) 0.066(3) 0.0430(18) 0.0367(16) -0.0041(15) -0.0008(15) -0.0017(14)
C(10) 0.096(4) 0.064(3) 0.0350(18) -0.012(3) -0.001(2) 0.0045(16)
C(11) 0.103(4) 0.069(3) 0.0364(19) -0.015(3) -0.002(2) -0.0121(17)
C(12) 0.095(4) 0.051(2) 0.050(3) -0.010(3) -0.004(3) -0.0149(18)
C(13) 0.067(3) 0.0406(18) 0.0443(18) -0.0022(16) 0.0010(16) -0.0053(14)
C(14) 0.0392(16) 0.0579(19) 0.0330(16) 0.0051(14) -0.0035(13) 0.0039(13)
C(15) 0.064(3) 0.081(3) 0.043(2) -0.008(2) -0.0105(18) -0.0067(18)
C(16) 0.082(4) 0.135(5) 0.045(3) -0.009(4) -0.022(3) -0.005(3)
C(17) 0.076(4) 0.158(6) 0.039(3) 0.009(4) -0.017(3) 0.019(3)
C(18) 0.078(3) 0.111(4) 0.058(3) 0.026(3) 0.005(3) 0.043(3)
C(19) 0.058(3) 0.068(3) 0.0441(19) 0.0093(18) 0.0017(17) 0.0157(17)
C(20) 0.0343(15) 0.0406(16) 0.0360(15) 0.0012(12) -0.0021(12) 0.0004(12)
C(21) 0.0428(17) 0.0439(17) 0.0474(18) 0.0023(13) 0.0027(14) 0.0033(14)
C(22) 0.0490(19) 0.0479(19) 0.057(3) 0.0088(15) 0.0039(16) -0.0020(15)
C(23) 0.047(2) 0.067(3) 0.055(3) 0.0026(17) 0.0087(17) -0.0122(18)
C(24) 0.048(2) 0.062(3) 0.049(2) -0.0066(16) 0.0066(16) 0.0022(16)
C(25) 0.0459(18) 0.0470(18) 0.0417(17) -0.0033(14) 0.0020(14) 0.0026(13)
C(26) 0.0391(16) 0.0415(16) 0.0327(15) 0.0046(12) -0.0038(12) -0.0065(12)
C(27) 0.0444(18) 0.064(3) 0.0326(16) 0.0070(15) -0.0005(14) 0.0019(14)
C(28) 0.058(3) 0.098(4) 0.0362(18) 0.022(3) 0.0034(16) -0.0103(19)
C(29) 0.066(3) 0.078(3) 0.065(3) 0.022(3) -0.006(2) -0.034(3)
C(30) 0.060(3) 0.044(2) 0.081(3) 0.0083(16) -0.001(2) -0.0210(19)
C(31) 0.0499(19) 0.0403(17) 0.056(2) 0.0027(14) 0.0042(16) -0.0064(14)
C(32) 0.0414(15) 0.0344(14) 0.0292(14) 0.0021(12) -0.0034(12) -0.0037(11)
C(33) 0.0459(18) 0.0433(17) 0.0390(17) -0.0008(13) -0.0041(14) 0.0047(13)
C(34) 0.0484(19) 0.058(2) 0.0462(19) -0.0093(16) -0.0039(15) 0.0017(15)
C(35) 0.0396(17) 0.071(3) 0.0409(18) -0.0002(16) -0.0073(14) 0.0043(16)
C(36) 0.0481(19) 0.059(2) 0.0419(18) 0.0128(16) -0.0067(15) 0.0063(15)
C(37) 0.0482(18) 0.0408(16) 0.0363(16) 0.0050(13) -0.0022(14) -0.0002(12)
C(38) 0.067(3) 0.070(3) 0.091(4) -0.012(3) 0.023(3) -0.032(3)
C(39) 0.053(2) 0.0363(17) 0.063(3) 0.0013(14) 0.0050(17) -0.0091(15)
C(40) 0.049(3) 0.067(3) 0.083(3) 0.0172(18) -0.009(2) -0.015(3)
C(41) 0.067(3) 0.0443(19) 0.052(2) 0.0087(17) -0.0162(18) -0.0010(15)
C(42) 0.094(4) 0.068(3) 0.088(4) 0.025(3) -0.042(3) 0.000(3)
C(43) 0.123(5) 0.040(2) 0.059(3) -0.002(3) 0.029(3) 0.0036(18)
C(44) 0.065(3) 0.0326(17) 0.049(2) -0.0040(14) 0.0088(17) 0.0023(13)
C(45) 0.096(3) 0.0417(19) 0.0452(19) -0.0080(19) 0.020(2) 0.0018(15)
C(46) 0.059(2) 0.0428(18) 0.0435(18) -0.0076(15) 0.0122(16) -0.0083(14)
C(47) 0.109(5) 0.057(3) 0.055(3) -0.019(3) 0.029(3) -0.015(2)
C(48) 0.081(3) 0.048(2) 0.071(3) 0.002(2) -0.026(3) -0.0146(19)
C(49) 0.061(3) 0.0347(17) 0.066(3) -0.0007(15) -0.0139(19) -0.0054(15)
C(50) 0.054(3) 0.070(3) 0.105(4) -0.017(2) -0.006(3) -0.025(3)
C(51) 0.055(3) 0.051(3) 0.101(4) -0.0110(18) 0.017(3) -0.003(3)
C(52) 0.074(4) 0.095(5) 0.184(9) -0.031(4) 0.048(5) -0.031(6)

loop_
_atom_type_symbol
_atom_type_description
_atom_type_scat_dispersion_real
_atom_type_scat_dispersion_imag
_atom_type_scat_source
C C 0.0033 0.0016
;
International Tables for Crystallography
(1992, Vol. C, Tables 4.2.6.8 and 6.1.1.4)
;
H H 0.0000 0.0000
;
International Tables for Crystallography
(1992, Vol. C, Table 6.1.1.4)
;
Eu Eu -0.1578 3.6682
;
International Tables for Crystallography
(1992, Vol. C, Tables 4.2.6.8 and 6.1.1.4)
;
F F 0.0171 0.0103
;
International Tables for Crystallography
(1992, Vol. C, Tables 4.2.6.8 and 6.1.1.4)
;
O O 0.0106 0.0060
;
International Tables for Crystallography
(1992, Vol. C, Tables 4.2.6.8 and 6.1.1.4)
;
P P 0.1023 0.0942
;
International Tables for Crystallography
(1992, Vol. C, Tables 4.2.6.8 and 6.1.1.4)
;

loop_
_geom_angle_atom_site_label_1
_geom_angle_atom_site_label_2
_geom_angle_atom_site_label_3
_geom_angle
_geom_angle_publ_flag
O(1) Eu(1) O(2) 72.85(9) yes
O(1) Eu(1) O(3) 66.81(8) yes
O(1) Eu(1) O(4) 65.43(8) yes
O(1) Eu(1) O(5) 111.87(8) yes
O(1) Eu(1) O(6) 132.37(8) yes
O(1) Eu(1) O(7) 130.66(8) yes
O(1) Eu(1) O(8) 69.90(8) yes
O(1) Eu(1) O(9) 131.34(9) yes
O(2) Eu(1) O(3) 75.12(8) yes
O(2) Eu(1) O(4) 136.59(9) yes
O(2) Eu(1) O(5) 136.72(8) yes
O(2) Eu(1) O(6) 138.36(8) yes
O(2) Eu(1) O(7) 71.58(8) yes
O(2) Eu(1) O(8) 74.99(9) yes
O(2) Eu(1) O(9) 73.91(9) yes
O(3) Eu(1) O(4) 98.24(8) yes
O(3) Eu(1) O(5) 68.80(7) yes
O(3) Eu(1) O(6) 140.51(7) yes
O(3) Eu(1) O(7) 132.00(9) yes
O(3) Eu(1) O(8) 132.78(8) yes
O(3) Eu(1) O(9) 70.97(10) yes
O(4) Eu(1) O(5) 73.09(7) yes
O(4) Eu(1) O(6) 71.32(8) yes
O(4) Eu(1) O(7) 129.67(8) yes
O(4) Eu(1) O(8) 79.88(8) yes
O(4) Eu(1) O(9) 145.39(8) yes
O(5) Eu(1) O(6) 71.74(7) yes
O(5) Eu(1) O(7) 117.46(9) yes
O(5) Eu(1) O(8) 148.20(8) yes
O(5) Eu(1) O(9) 72.36(9) yes
O(6) Eu(1) O(7) 67.33(8) yes
O(6) Eu(1) O(8) 84.07(8) yes
O(6) Eu(1) O(9) 95.82(9) yes
O(7) Eu(1) O(8) 68.66(10) yes
O(7) Eu(1) O(9) 67.25(10) yes
O(8) Eu(1) O(9) 131.96(10) yes
O(4) P(1) C(1) 107.60(13) yes
O(4) P(1) C(2) 112.91(13) yes
O(4) P(1) C(8) 111.64(13) yes
C(1) P(1) C(2) 107.91(14) yes
C(1) P(1) C(8) 110.98(14) yes
C(2) P(1) C(8) 105.77(15) yes
O(5) P(2) C(1) 107.90(13) yes
O(5) P(2) C(14) 111.79(14) yes
O(5) P(2) C(20) 112.06(15) yes
C(1) P(2) C(14) 109.44(15) yes
C(1) P(2) C(20) 109.79(14) yes
C(14) P(2) C(20) 105.84(15) yes
O(6) P(3) C(1) 108.06(12) yes
O(6) P(3) C(26) 111.83(15) yes
O(6) P(3) C(32) 112.79(13) yes
C(1) P(3) C(26) 108.32(13) yes
C(1) P(3) C(32) 110.32(14) yes
C(26) P(3) C(32) 105.45(14) yes
Eu(1) O(1) C(39) 133.4(3) yes
Eu(1) O(2) C(44) 132.9(2) yes
Eu(1) O(3) C(49) 134.6(3) yes
Eu(1) O(4) P(1) 134.22(13) yes
Eu(1) O(5) P(2) 135.42(12) yes
Eu(1) O(6) P(3) 135.04(14) yes
Eu(1) O(7) C(46) 135.1(3) yes
Eu(1) O(8) C(41) 136.8(3) yes
Eu(1) O(9) C(51) 135.0(4) yes
P(1) C(1) P(2) 106.88(14) yes
P(1) C(1) P(3) 105.79(13) yes
P(2) C(1) P(3) 106.82(16) yes
P(1) C(2) C(3) 117.0(3) yes
P(1) C(2) C(7) 123.0(3) yes
C(3) C(2) C(7) 119.8(4) yes
C(2) C(3) C(4) 119.5(4) yes
C(3) C(4) C(5) 120.5(4) yes
C(4) C(5) C(6) 120.4(5) yes
C(5) C(6) C(7) 120.1(5) yes
C(2) C(7) C(6) 119.6(4) yes
P(1) C(8) C(9) 121.3(3) yes
P(1) C(8) C(13) 118.5(3) yes
C(9) C(8) C(13) 120.1(3) yes
C(8) C(9) C(10) 119.7(4) yes
C(9) C(10) C(11) 119.9(4) yes
C(10) C(11) C(12) 120.8(4) yes
C(11) C(12) C(13) 120.7(4) yes
C(8) C(13) C(12) 118.9(4) yes
P(2) C(14) C(15) 116.1(3) yes
P(2) C(14) C(19) 122.8(3) yes
C(15) C(14) C(19) 120.9(4) yes
C(14) C(15) C(16) 119.1(5) yes
C(15) C(16) C(17) 120.3(5) yes
C(16) C(17) C(18) 120.9(5) yes
C(17) C(18) C(19) 120.4(6) yes
C(14) C(19) C(18) 118.3(4) yes
P(2) C(20) C(21) 122.5(3) yes
P(2) C(20) C(25) 117.7(3) yes
C(21) C(20) C(25) 119.8(4) yes
C(20) C(21) C(22) 120.1(4) yes
C(21) C(22) C(23) 119.9(4) yes
C(22) C(23) C(24) 120.1(4) yes
C(23) C(24) C(25) 120.1(4) yes
C(20) C(25) C(24) 120.0(4) yes
P(3) C(26) C(27) 116.9(3) yes
P(3) C(26) C(31) 123.1(3) yes
C(27) C(26) C(31) 119.8(4) yes
C(26) C(27) C(28) 119.6(4) yes
C(27) C(28) C(29) 120.2(4) yes
C(28) C(29) C(30) 120.4(5) yes
C(29) C(30) C(31) 119.2(4) yes
C(26) C(31) C(30) 120.7(4) yes
P(3) C(32) C(33) 122.5(3) yes
P(3) C(32) C(37) 117.5(3) yes
C(33) C(32) C(37) 119.8(3) yes
C(32) C(33) C(34) 119.8(3) yes
C(33) C(34) C(35) 120.3(4) yes
C(34) C(35) C(36) 120.7(4) yes
C(35) C(36) C(37) 120.3(4) yes
C(32) C(37) C(36) 119.1(3) yes
F(1A) C(38) F(2A) 102.8(18) yes
F(1A) C(38) F(3A) 122.3(18) yes
F(1A) C(38) C(39) 112.1(14) yes
F(1B) C(38) F(2B) 110(3) yes
F(1B) C(38) F(3B) 96.3(16) yes
F(1B) C(38) C(39) 108.6(15) yes
F(2A) C(38) F(3A) 102.6(18) yes
F(2A) C(38) C(39) 107.9(17) yes
F(2B) C(38) F(3B) 106.1(17) yes
F(2B) C(38) C(39) 117.5(15) yes
F(3A) C(38) C(39) 107.7(14) yes
F(3B) C(38) C(39) 116.6(8) yes
O(1) C(39) C(38) 114.9(4) yes
O(1) C(39) C(40) 127.8(4) yes
C(38) C(39) C(40) 117.3(4) yes
C(39) C(40) C(41) 121.6(4) yes
O(8) C(41) C(40) 128.0(4) yes
O(8) C(41) C(42) 114.0(4) yes
C(40) C(41) C(42) 117.9(4) yes
F(4) C(42) F(5) 105.0(6) yes
F(4) C(42) F(6) 107.1(5) yes
F(4) C(42) C(41) 109.0(5) yes
F(5) C(42) F(6) 108.0(5) yes
F(5) C(42) C(41) 113.5(5) yes
F(6) C(42) C(41) 113.7(5) yes
F(7A) C(43) F(8A) 101.9(16) yes
F(7A) C(43) F(9A) 98.6(13) yes
F(7A) C(43) C(44) 113.2(8) yes
F(7B) C(43) F(8B) 114(3) yes
F(7B) C(43) F(9B) 109(2) yes
F(7B) C(43) C(44) 107.9(9) yes
F(8A) C(43) F(9A) 112.6(15) yes
F(8A) C(43) C(44) 115.4(8) yes
F(8B) C(43) F(9B) 101.6(15) yes
F(8B) C(43) C(44) 114.8(9) yes
F(9A) C(43) C(44) 113.4(7) yes
F(9B) C(43) C(44) 109.4(7) yes
O(2) C(44) C(43) 113.6(4) yes
O(2) C(44) C(45) 130.1(4) yes
C(43) C(44) C(45) 116.3(4) yes
C(44) C(45) C(46) 121.3(4) yes
O(7) C(46) C(45) 128.8(4) yes
O(7) C(46) C(47) 114.4(4) yes
C(45) C(46) C(47) 116.9(4) yes
F(10A) C(47) F(11A) 100(4) yes
F(10A) C(47) F(12A) 106(4) yes
F(10A) C(47) C(46) 126(3) yes
F(10B) C(47) F(11B) 113.1(19) yes
F(10B) C(47) F(12B) 98.7(12) yes
F(10B) C(47) C(46) 108.9(10) yes
F(10C) C(47) F(11C) 109(4) yes
F(10C) C(47) F(12C) 115(3) yes
F(10C) C(47) C(46) 111(3) yes
F(11A) C(47) F(12A) 100(3) yes
F(11A) C(47) C(46) 105.0(11) yes
F(11B) C(47) F(12B) 107.6(18) yes
F(11B) C(47) C(46) 116.9(12) yes
F(11C) C(47) F(12C) 98(4) yes
F(11C) C(47) C(46) 116.9(15) yes
F(12A) C(47) C(46) 116.0(16) yes
F(12B) C(47) C(46) 110.1(8) yes
F(12C) C(47) C(46) 106.7(16) yes
F(13) C(48) F(14) 107.0(4) yes
F(13) C(48) F(15) 106.7(4) yes
F(13) C(48) C(49) 112.1(5) yes
F(14) C(48) F(15) 107.5(5) yes
F(14) C(48) C(49) 110.2(4) yes
F(15) C(48) C(49) 113.1(4) yes
O(3) C(49) C(48) 113.6(4) yes
O(3) C(49) C(50) 129.2(4) yes
C(48) C(49) C(50) 117.1(4) yes
C(49) C(50) C(51) 122.1(4) yes
O(9) C(51) C(50) 127.7(5) yes
O(9) C(51) C(52) 112.9(6) yes
C(50) C(51) C(52) 119.4(5) yes
F(21A) C(52) F(22A) 99(2) yes
F(21A) C(52) F(23A) 95.4(18) yes
F(21A) C(52) C(51) 101.2(12) yes
F(21B) C(52) F(22B) 104(2) yes
F(21B) C(52) F(23B) 112.9(14) yes
F(21B) C(52) C(51) 116.3(14) yes
F(22A) C(52) F(23A) 121(3) yes
F(22A) C(52) C(51) 116.3(13) yes
F(22B) C(52) F(23B) 103.4(15) yes
F(22B) C(52) C(51) 107.4(7) yes
F(23A) C(52) C(51) 115.9(19) yes
F(23B) C(52) C(51) 111.9(13) yes
C(53) C(54) C(55) 126.6(17) yes
C(54) C(55) C(56) 129.6(18) yes
C(55) C(56) C(57) 116.1(17) yes
C(56) C(57) C(58A) 102.4(16) yes
C(56) C(57) C(58B) 140.5(19) yes
H(35) O(10) H(36) 108(7) no
P(1) C(1) H(1) 112.299 no
P(2) C(1) H(1) 112.296 no
P(3) C(1) H(1) 112.306 no
C(2) C(3) H(2) 120.252 no
C(4) C(3) H(2) 120.260 no
C(3) C(4) H(3) 119.736 no
C(5) C(4) H(3) 119.734 no
C(4) C(5) H(4) 119.817 no
C(6) C(5) H(4) 119.800 no
C(5) C(6) H(5) 119.933 no
C(7) C(6) H(5) 119.925 no
C(2) C(7) H(6) 120.189 no
C(6) C(7) H(6) 120.184 no
C(8) C(9) H(7) 120.167 no
C(10) C(9) H(7) 120.177 no
C(9) C(10) H(8) 120.058 no
C(11) C(10) H(8) 120.046 no
C(10) C(11) H(9) 119.626 no
C(12) C(11) H(9) 119.611 no
C(11) C(12) H(10) 119.648 no
C(13) C(12) H(10) 119.659 no
C(8) C(13) H(11) 120.562 no
C(12) C(13) H(11) 120.534 no
C(14) C(15) H(12) 120.466 no
C(16) C(15) H(12) 120.469 no
C(15) C(16) H(13) 119.867 no
C(17) C(16) H(13) 119.867 no
C(16) C(17) H(14) 119.524 no
C(18) C(17) H(14) 119.540 no
C(17) C(18) H(15) 119.787 no
C(19) C(18) H(15) 119.767 no
C(14) C(19) H(16) 120.860 no
C(18) C(19) H(16) 120.837 no
C(20) C(21) H(17) 119.974 no
C(22) C(21) H(17) 119.975 no
C(21) C(22) H(18) 120.020 no
C(23) C(22) H(18) 120.038 no
C(22) C(23) H(19) 119.950 no
C(24) C(23) H(19) 119.948 no
C(23) C(24) H(20) 119.972 no
C(25) C(24) H(20) 119.963 no
C(20) C(25) H(21) 119.977 no
C(24) C(25) H(21) 119.989 no
C(26) C(27) H(22) 120.194 no
C(28) C(27) H(22) 120.208 no
C(27) C(28) H(23) 119.881 no
C(29) C(28) H(23) 119.905 no
C(28) C(29) H(24) 119.787 no
C(30) C(29) H(24) 119.801 no
C(29) C(30) H(25) 120.394 no
C(31) C(30) H(25) 120.420 no
C(26) C(31) H(26) 119.651 no
C(30) C(31) H(26) 119.650 no
C(32) C(33) H(27) 120.100 no
C(34) C(33) H(27) 120.108 no
C(33) C(34) H(28) 119.842 no
C(35) C(34) H(28) 119.848 no
C(34) C(35) H(29) 119.652 no
C(36) C(35) H(29) 119.648 no
C(35) C(36) H(30) 119.868 no
C(37) C(36) H(30) 119.860 no
C(32) C(37) H(31) 120.455 no
C(36) C(37) H(31) 120.456 no
C(39) C(40) H(32) 119.173 no
C(41) C(40) H(32) 119.179 no
C(44) C(45) H(33) 119.369 no
C(46) C(45) H(33) 119.376 no
C(49) C(50) H(34) 118.952 no
C(51) C(50) H(34) 118.958 no

loop_
_geom_bond_atom_site_label_1
_geom_bond_atom_site_label_2
_geom_bond_distance
_geom_bond_publ_flag
Eu(1) O(1) 2.479(3) yes
Eu(1) O(2) 2.455(3) yes
Eu(1) O(3) 2.430(3) yes
Eu(1) O(4) 2.457(3) yes
Eu(1) O(5) 2.472(2) yes
Eu(1) O(6) 2.450(2) yes
Eu(1) O(7) 2.431(3) yes
Eu(1) O(8) 2.420(3) yes
Eu(1) O(9) 2.451(3) yes
P(1) O(4) 1.501(3) yes
P(1) C(1) 1.860(3) yes
P(1) C(2) 1.786(4) yes
P(1) C(8) 1.795(3) yes
P(2) O(5) 1.499(2) yes
P(2) C(1) 1.850(3) yes
P(2) C(14) 1.796(4) yes
P(2) C(20) 1.799(4) yes
P(3) O(6) 1.496(3) yes
P(3) C(1) 1.862(3) yes
P(3) C(26) 1.800(4) yes
P(3) C(32) 1.797(3) yes
F(1A) C(38) 1.25(3) yes
F(1B) C(38) 1.41(3) yes
F(2A) C(38) 1.37(3) yes
F(2B) C(38) 1.27(3) yes
F(3A) C(38) 1.25(3) yes
F(3B) C(38) 1.350(15) yes
F(4) C(42) 1.338(7) yes
F(5) C(42) 1.285(8) yes
F(6) C(42) 1.287(7) yes
F(7A) C(43) 1.30(3) yes
F(7B) C(43) 1.29(3) yes
F(8A) C(43) 1.278(17) yes
F(8B) C(43) 1.34(3) yes
F(9A) C(43) 1.308(16) yes
F(9B) C(43) 1.287(18) yes
F(10A) C(47) 1.10(5) yes
F(10B) C(47) 1.34(3) yes
F(10C) C(47) 1.29(4) yes
F(11A) C(47) 1.57(3) yes
F(11B) C(47) 1.150(18) yes
F(11C) C(47) 1.22(4) yes
F(12A) C(47) 1.35(6) yes
F(12B) C(47) 1.408(15) yes
F(12C) C(47) 1.39(4) yes
F(13) C(48) 1.324(6) yes
F(14) C(48) 1.320(6) yes
F(15) C(48) 1.315(7) yes
F(21A) C(52) 1.57(3) yes
F(21B) C(52) 1.224(19) yes
F(22A) C(52) 1.15(4) yes
F(22B) C(52) 1.451(19) yes
F(23A) C(52) 1.24(3) yes
F(23B) C(52) 1.29(2) yes
O(1) C(39) 1.245(5) yes
O(2) C(44) 1.236(5) yes
O(3) C(49) 1.243(5) yes
O(7) C(46) 1.220(5) yes
O(8) C(41) 1.237(5) yes
O(9) C(51) 1.245(5) yes
C(2) C(3) 1.398(5) yes
C(2) C(7) 1.390(5) yes
C(3) C(4) 1.383(6) yes
C(4) C(5) 1.374(8) yes
C(5) C(6) 1.377(7) yes
C(6) C(7) 1.390(6) yes
C(8) C(9) 1.403(5) yes
C(8) C(13) 1.394(5) yes
C(9) C(10) 1.381(5) yes
C(10) C(11) 1.387(7) yes
C(11) C(12) 1.363(6) yes
C(12) C(13) 1.397(6) yes
C(14) C(15) 1.392(6) yes
C(14) C(19) 1.402(6) yes
C(15) C(16) 1.404(6) yes
C(16) C(17) 1.358(10) yes
C(17) C(18) 1.389(9) yes
C(18) C(19) 1.397(6) yes
C(20) C(21) 1.395(5) yes
C(20) C(25) 1.387(5) yes
C(21) C(22) 1.382(6) yes
C(22) C(23) 1.384(6) yes
C(23) C(24) 1.390(6) yes
C(24) C(25) 1.381(6) yes
C(26) C(27) 1.398(5) yes
C(26) C(31) 1.390(5) yes
C(27) C(28) 1.383(6) yes
C(28) C(29) 1.387(7) yes
C(29) C(30) 1.397(7) yes
C(30) C(31) 1.381(6) yes
C(32) C(33) 1.394(5) yes
C(32) C(37) 1.402(4) yes
C(33) C(34) 1.384(5) yes
C(34) C(35) 1.366(5) yes
C(35) C(36) 1.381(6) yes
C(36) C(37) 1.388(5) yes
C(38) C(39) 1.524(8) yes
C(39) C(40) 1.390(6) yes
C(40) C(41) 1.377(7) yes
C(41) C(42) 1.550(7) yes
C(43) C(44) 1.535(6) yes
C(44) C(45) 1.388(6) yes
C(45) C(46) 1.399(6) yes
C(46) C(47) 1.541(7) yes
C(48) C(49) 1.556(7) yes
C(49) C(50) 1.373(7) yes
C(50) C(51) 1.392(8) yes
C(51) C(52) 1.552(11) yes
C(53) C(54) 1.43(3) yes
C(54) C(55) 1.52(3) yes
C(55) C(56) 1.40(3) yes
C(56) C(57) 1.51(3) yes
C(57) C(58A) 1.44(3) yes
C(57) C(58B) 1.45(3) yes
O(10) H(35) 0.92(8) no
O(10) H(36) 0.93(6) no
C(1) H(1) 1.000 no
C(3) H(2) 0.950 no
C(4) H(3) 0.950 no
C(5) H(4) 0.950 no
C(6) H(5) 0.950 no
C(7) H(6) 0.950 no
C(9) H(7) 0.950 no
C(10) H(8) 0.950 no
C(11) H(9) 0.950 no
C(12) H(10) 0.950 no
C(13) H(11) 0.950 no
C(15) H(12) 0.950 no
C(16) H(13) 0.950 no
C(17) H(14) 0.950 no
C(18) H(15) 0.950 no
C(19) H(16) 0.950 no
C(21) H(17) 0.950 no
C(22) H(18) 0.950 no
C(23) H(19) 0.950 no
C(24) H(20) 0.950 no
C(25) H(21) 0.950 no
C(27) H(22) 0.950 no
C(28) H(23) 0.950 no
C(29) H(24) 0.950 no
C(30) H(25) 0.950 no
C(31) H(26) 0.950 no
C(33) H(27) 0.950 no
C(34) H(28) 0.950 no
C(35) H(29) 0.950 no
C(36) H(30) 0.950 no
C(37) H(31) 0.950 no
C(40) H(32) 0.950 no
C(45) H(33) 0.950 no
C(50) H(34) 0.950 no

loop_
_geom_contact_atom_site_label_1
_geom_contact_atom_site_label_2
_geom_contact_distance
_geom_contact_publ_flag
_geom_contact_site_symmetry_2
P(1) O(5) 3.088(3) no .
P(1) O(6) 3.423(3) no .
P(1) C(32) 3.349(3) no .
P(2) O(4) 3.457(3) no .
P(2) O(6) 3.090(2) no .
P(2) C(8) 3.348(4) no .
P(3) O(4) 3.039(3) no .
P(3) O(5) 3.419(2) no .
P(3) C(20) 3.353(3) no .
F(1A) O(1) 3.18(3) no .
F(1A) C(40) 2.92(3) no .
F(1B) O(1) 2.98(5) no .
F(1B) C(40) 3.25(4) no .
F(2A) O(1) 3.33(3) no .
F(2A) C(40) 2.79(4) no .
F(2B) O(1) 3.43(3) no .
F(2B) C(40) 2.81(4) no .
F(3A) O(1) 2.47(3) no .
F(3A) C(40) 3.49(3) no .
F(3B) O(1) 2.703(17) no .
F(4) O(8) 2.986(5) no .
F(4) C(40) 3.169(7) no .
F(5) O(8) 3.419(5) no .
F(5) C(40) 2.759(6) no .
F(6) O(8) 2.652(4) no .
F(6) C(36) 3.394(5) no .
F(6) C(37) 3.426(5) no .
F(6) C(40) 3.564(6) no .
F(7A) O(2) 2.693(14) no .
F(7A) C(45) 3.48(2) no .
F(7B) O(2) 2.80(3) no .
F(7B) C(45) 3.23(3) no .
F(8A) O(2) 3.427(16) no .
F(8A) C(45) 2.723(16) no .
F(8B) O(2) 3.48(2) no .
F(8B) C(45) 2.750(16) no .
F(9A) O(2) 2.853(14) no .
F(9A) C(45) 3.369(17) no .
F(9B) O(2) 2.627(16) no .
F(9B) C(45) 3.432(14) no .
F(10A) O(7) 3.00(5) no .
F(10A) C(45) 3.24(7) no .
F(10B) O(7) 2.659(16) no .
F(10B) C(45) 3.475(18) no .
F(10C) O(7) 3.16(5) no .
F(10C) C(45) 2.97(6) no .
F(11A) O(7) 2.58(3) no .
F(11B) O(7) 2.92(3) no .
F(11B) C(45) 3.20(3) no .
F(11C) O(7) 2.61(4) no .
F(11C) C(45) 3.58(3) no .
F(12A) O(7) 3.42(5) no .
F(12A) C(45) 2.89(5) no .
F(12B) O(7) 3.469(13) no .
F(12B) C(45) 2.717(13) no .
F(12C) O(7) 3.25(4) no .
F(12C) C(45) 2.86(4) no .
F(13) O(3) 3.393(5) no .
F(13) C(50) 2.806(7) no .
F(14) O(3) 3.094(4) no .
F(14) C(15) 3.548(6) no .
F(14) C(50) 3.069(7) no .
F(15) O(3) 2.607(4) no .
F(15) C(12) 3.593(6) no .
F(21A) O(9) 3.28(2) no .
F(21A) C(50) 2.93(3) no .
F(21B) O(9) 2.82(2) no .
F(21B) C(24) 3.342(14) no .
F(21B) C(25) 3.316(18) no .
F(21B) C(50) 3.41(4) no .
F(22A) O(9) 2.55(3) no .
F(22A) C(50) 3.54(4) no .
F(22B) O(9) 2.738(16) no .
F(22B) C(50) 3.537(15) no .
F(23A) O(9) 3.35(3) no .
F(23A) C(50) 2.88(4) no .
F(23B) O(9) 3.434(16) no .
F(23B) C(50) 2.73(3) no .
O(1) C(41) 2.882(5) no .
O(2) C(41) 3.595(5) no .
O(2) C(46) 2.920(5) no .
O(2) C(51) 3.563(5) no .
O(3) C(13) 3.473(5) no .
O(3) C(51) 2.907(6) no .
O(4) C(3) 3.049(5) no .
O(4) C(13) 3.022(4) no .
O(4) C(32) 3.357(4) no .
O(4) C(37) 3.495(4) no .
O(4) C(39) 3.148(4) no .
O(5) C(8) 3.377(5) no .
O(5) C(13) 3.381(5) no .
O(5) C(15) 2.993(5) no .
O(5) C(25) 3.011(5) no .
O(5) C(49) 3.254(4) no .
O(5) C(51) 3.420(6) no .
O(6) C(20) 3.419(4) no .
O(6) C(25) 3.489(4) no .
O(6) C(27) 3.004(5) no .
O(6) C(37) 3.027(4) no .
O(7) C(44) 2.893(4) no .
O(8) C(37) 3.353(4) no .
O(8) C(39) 2.880(5) no .
O(8) C(44) 3.437(5) no .
O(8) C(46) 3.265(5) no .
O(9) C(25) 3.430(5) no .
O(9) C(44) 3.481(5) no .
O(9) C(46) 3.323(5) no .
O(9) C(49) 2.889(5) no .
C(1) C(7) 3.351(5) no .
C(1) C(19) 3.432(5) no .
C(1) C(21) 3.550(5) no .
C(1) C(31) 3.462(5) no .
C(1) C(33) 3.549(4) no .
C(2) C(5) 2.769(6) no .
C(2) C(9) 3.269(5) no .
C(2) C(32) 3.246(5) no .
C(2) C(33) 3.224(5) no .
C(3) C(6) 2.773(6) no .
C(4) C(7) 2.770(6) no .
C(7) C(8) 3.535(5) no .
C(7) C(9) 3.405(5) no .
C(7) C(33) 3.264(5) no .
C(8) C(11) 2.767(5) no .
C(8) C(14) 3.241(5) no .
C(8) C(15) 3.541(6) no .
C(9) C(12) 2.773(6) no .
C(9) C(14) 3.343(6) no .
C(9) C(19) 3.456(6) no .
C(10) C(13) 2.786(6) no .
C(13) C(15) 3.542(6) no .
C(14) C(17) 2.766(6) no .
C(14) C(21) 3.361(5) no .
C(15) C(18) 2.781(8) no .
C(16) C(19) 2.795(8) no .
C(19) C(20) 3.499(6) no .
C(19) C(21) 3.429(6) no .
C(20) C(23) 2.772(6) no .
C(20) C(26) 3.203(4) no .
C(20) C(27) 3.429(5) no .
C(21) C(24) 2.771(6) no .
C(21) C(26) 3.231(5) no .
C(21) C(27) 3.524(5) no .
C(21) C(31) 3.408(5) no .
C(22) C(25) 2.776(6) no .
C(25) C(27) 3.472(5) no .
C(26) C(29) 2.772(6) no .
C(26) C(33) 3.361(5) no .
C(27) C(30) 2.791(6) no .
C(28) C(31) 2.773(6) no .
C(31) C(32) 3.431(5) no .
C(31) C(33) 3.355(5) no .
C(32) C(35) 2.766(5) no .
C(33) C(36) 2.770(5) no .
C(34) C(37) 2.779(5) no .
C(55) C(58A) 3.59(3) no .
C(55) C(58B) 3.27(4) no .
F(1A) F(21A) 3.27(4) no 1_455
F(1A) F(23A) 3.55(4) no 1_455
F(2A) F(23A) 3.57(4) no 1_455
F(2A) C(21) 3.31(3) no 2_556
F(2A) C(22) 3.46(4) no 2_556
F(2B) F(23B) 3.04(3) no 1_455
F(2B) C(21) 3.59(4) no 2_556
F(2B) C(22) 3.56(4) no 2_556
F(3A) O(10) 3.08(3) no 2_556
F(3A) C(30) 3.34(3) no 2_556
F(3A) C(31) 3.54(3) no 2_556
F(3B) O(10) 3.169(17) no 2_556
F(3B) C(21) 3.473(15) no 2_556
F(3B) C(30) 3.189(16) no 2_556
F(3B) C(31) 3.407(15) no 2_556
F(4) F(14) 3.278(6) no 4_454
F(4) C(11) 3.425(7) no 4_454
F(4) C(12) 3.426(6) no 4_454
F(6) F(14) 3.559(5) no 4_454
F(6) F(15) 3.374(5) no 4_454
F(7A) O(10) 3.10(3) no 2_556
F(7A) C(9) 3.344(14) no 2_556
F(7A) C(10) 3.587(14) no 2_556
F(7A) C(18) 3.13(3) no 2_556
F(7A) C(19) 3.27(3) no 2_556
F(7B) C(18) 3.11(3) no 2_556
F(7B) C(19) 3.49(4) no 2_556
F(8B) C(55) 3.57(3) no .
F(8B) C(56) 3.52(4) no .
F(9A) C(6) 3.587(19) no 2_556
F(9A) C(7) 3.44(2) no 2_556
F(9A) C(9) 3.533(15) no 2_556
F(9B) O(10) 3.20(3) no 2_556
F(9B) C(6) 3.55(2) no 2_556
F(9B) C(7) 3.291(15) no 2_556
F(9B) C(9) 3.456(16) no 2_556
F(10A) F(13) 3.01(4) no 4_454
F(10B) F(13) 3.27(2) no 4_454
F(10B) C(23) 3.58(2) no 3_656
F(10B) C(34) 3.21(3) no 3_556
F(10C) F(13) 2.84(4) no 4_454
F(10C) F(14) 3.12(5) no 4_454
F(10C) C(48) 3.57(4) no 4_454
F(11A) C(22) 3.56(3) no 3_656
F(11A) C(23) 3.18(3) no 3_656
F(11A) C(28) 3.25(3) no 3_656
F(11A) C(29) 3.26(4) no 3_656
F(11B) C(28) 3.56(3) no 3_656
F(11B) C(29) 3.083(18) no 3_656
F(11C) C(22) 3.49(4) no 3_656
F(11C) C(23) 3.13(4) no 3_656
F(12A) C(58A) 3.23(5) no .
F(12B) F(13) 3.42(3) no 4_454
F(12B) F(14) 3.39(3) no 4_454
F(12B) C(58B) 3.14(3) no .
F(12C) C(29) 3.35(4) no 3_656
F(13) F(10A) 3.01(4) no 4_555
F(13) F(10B) 3.27(2) no 4_555
F(13) F(10C) 2.84(4) no 4_555
F(13) F(12B) 3.42(3) no 4_555
F(13) C(6) 3.482(6) no 2_556
F(13) C(33) 3.454(5) no 2_556
F(13) C(34) 3.291(5) no 2_556
F(14) F(4) 3.278(6) no 4_555
F(14) F(6) 3.559(5) no 4_555
F(14) F(10C) 3.12(5) no 4_555
F(14) F(12B) 3.39(3) no 4_555
F(15) F(6) 3.374(5) no 4_555
F(15) O(10) 3.235(5) no 2_556
F(15) C(31) 3.421(6) no 2_556
F(21A) F(1A) 3.27(4) no 1_655
F(23A) F(1A) 3.55(4) no 1_655
F(23A) F(2A) 3.57(4) no 1_655
F(23A) C(53) 3.28(4) no 3_666
F(23B) F(2B) 3.04(3) no 1_655
O(1) O(10) 3.012(4) no 2_556
O(2) O(10) 3.175(5) no 2_556
O(3) O(10) 3.202(4) no 2_556
O(10) F(3A) 3.08(3) no 2_546
O(10) F(3B) 3.169(17) no 2_546
O(10) F(7A) 3.10(3) no 2_546
O(10) F(9B) 3.20(3) no 2_546
O(10) F(15) 3.235(5) no 2_546
O(10) O(1) 3.012(4) no 2_546
O(10) O(2) 3.175(5) no 2_546
O(10) O(3) 3.202(4) no 2_546
O(10) C(1) 3.577(4) no .
O(10) C(7) 3.458(5) no .
O(10) C(19) 3.539(5) no .
O(10) C(39) 3.525(5) no 2_546
C(1) O(10) 3.577(4) no .
C(4) C(24) 3.572(6) no 1_455
C(5) C(23) 3.503(6) no 1_455
C(6) F(9A) 3.587(19) no 2_546
C(6) F(9B) 3.55(2) no 2_546
C(6) F(13) 3.482(6) no 2_546
C(7) F(9A) 3.44(2) no 2_546
C(7) F(9B) 3.291(15) no 2_546
C(7) O(10) 3.458(5) no .
C(9) F(7A) 3.344(14) no 2_546
C(9) F(9A) 3.533(15) no 2_546
C(9) F(9B) 3.456(16) no 2_546
C(10) F(7A) 3.587(14) no 2_546
C(11) F(4) 3.425(7) no 4_555
C(12) F(4) 3.426(6) no 4_555
C(18) F(7A) 3.13(3) no 2_546
C(18) F(7B) 3.11(3) no 2_546
C(19) F(7A) 3.27(3) no 2_546
C(19) F(7B) 3.49(4) no 2_546
C(19) O(10) 3.539(5) no .
C(21) F(2A) 3.31(3) no 2_546
C(21) F(2B) 3.59(4) no 2_546
C(21) F(3B) 3.473(15) no 2_546
C(22) F(2A) 3.46(4) no 2_546
C(22) F(2B) 3.56(4) no 2_546
C(22) F(11A) 3.56(3) no 3_656
C(22) F(11C) 3.49(4) no 3_656
C(23) F(10B) 3.58(2) no 3_656
C(23) F(11A) 3.18(3) no 3_656
C(23) F(11C) 3.13(4) no 3_656
C(23) C(5) 3.503(6) no 1_655
C(24) C(4) 3.572(6) no 1_655
C(27) C(35) 3.592(5) no 3_556
C(28) F(11A) 3.25(3) no 3_656
C(28) F(11B) 3.56(3) no 3_656
C(29) F(11A) 3.26(4) no 3_656
C(29) F(11B) 3.083(18) no 3_656
C(29) F(12C) 3.35(4) no 3_656
C(30) F(3A) 3.34(3) no 2_546
C(30) F(3B) 3.189(16) no 2_546
C(31) F(3A) 3.54(3) no 2_546
C(31) F(3B) 3.407(15) no 2_546
C(31) F(15) 3.421(6) no 2_546
C(33) F(13) 3.454(5) no 2_546
C(34) F(10B) 3.21(3) no 3_556
C(34) F(13) 3.291(5) no 2_546
C(35) C(27) 3.592(5) no 3_556
C(35) C(37) 3.598(5) no 3_556
C(37) C(35) 3.598(5) no 3_556
C(39) O(10) 3.525(5) no 2_556
C(48) F(10C) 3.57(4) no 4_555
C(53) F(23A) 3.28(4) no 3_666
C(55) F(8B) 3.57(3) no .
C(56) F(8B) 3.52(4) no .
C(58A) F(12A) 3.23(5) no .
C(58B) F(12B) 3.14(3) no .
Eu(1) H(11) 3.4923 no .
P(1) H(2) 2.7971 no .
P(1) H(6) 2.9232 no .
P(1) H(7) 2.9023 no .
P(1) H(11) 2.8390 no .
P(2) H(12) 2.7820 no .
P(2) H(16) 2.9483 no .
P(2) H(17) 2.9193 no .
P(2) H(21) 2.8065 no .
P(3) H(22) 2.8043 no .
P(3) H(26) 2.9264 no .
P(3) H(27) 2.9212 no .
P(3) H(31) 2.8217 no .
F(1A) H(2) 3.1838 no .
F(1A) H(32) 2.8274 no .
F(1B) H(2) 3.0643 no .
F(1B) H(11) 3.3969 no .
F(1B) H(32) 3.3404 no .
F(2A) H(32) 2.5370 no .
F(2B) H(32) 2.4950 no .
F(3A) H(11) 3.3652 no .
F(3B) H(11) 3.5298 no .
F(4) H(32) 3.2626 no .
F(5) H(30) 3.4582 no .
F(5) H(32) 2.4241 no .
F(6) H(30) 2.7395 no .
F(6) H(31) 2.8145 no .
F(7B) H(33) 3.3222 no .
F(8A) H(33) 2.3744 no .
F(8B) H(33) 2.3961 no .
F(9A) H(33) 3.4880 no .
F(10A) H(33) 3.2430 no .
F(10C) H(33) 2.8540 no .
F(11A) H(22) 3.2197 no .
F(11B) H(33) 3.2422 no .
F(11C) H(22) 3.4935 no .
F(12A) H(33) 2.6201 no .
F(12B) H(33) 2.3540 no .
F(12C) H(33) 2.6957 no .
F(13) H(34) 2.5011 no .
F(14) H(10) 3.2141 no .
F(14) H(12) 2.7417 no .
F(14) H(13) 3.4876 no .
F(14) H(34) 3.0541 no .
F(15) H(10) 2.8813 no .
F(15) H(11) 3.3052 no .
F(21A) H(20) 3.5868 no .
F(21A) H(21) 3.2310 no .
F(21A) H(34) 2.7898 no .
F(21B) H(20) 2.7965 no .
F(21B) H(21) 2.7505 no .
F(21B) H(34) 3.5445 no .
F(22A) H(20) 3.1209 no .
F(22A) H(21) 3.0131 no .
F(23A) H(34) 2.6491 no .
F(23B) H(34) 2.3960 no .
O(1) H(11) 2.7895 no .
O(1) H(32) 3.1824 no .
O(2) H(33) 3.1875 no .
O(3) H(11) 2.6737 no .
O(3) H(34) 3.1738 no .
O(4) H(1) 3.5597 no .
O(4) H(2) 2.6449 no .
O(4) H(11) 2.6165 no .
O(4) H(31) 3.2866 no .
O(5) H(1) 3.5605 no .
O(5) H(11) 3.0899 no .
O(5) H(12) 2.5663 no .
O(5) H(21) 2.5818 no .
O(6) H(1) 3.5687 no .
O(6) H(21) 3.2283 no .
O(6) H(22) 2.5756 no .
O(6) H(31) 2.6079 no .
O(7) H(33) 3.1741 no .
O(8) H(31) 2.4956 no .
O(8) H(32) 3.1636 no .
O(9) H(21) 2.4822 no .
O(9) H(34) 3.1828 no .
C(1) H(6) 3.0190 no .
C(1) H(7) 3.4612 no .
C(1) H(16) 3.1380 no .
C(1) H(17) 3.3575 no .
C(1) H(26) 3.1855 no .
C(1) H(27) 3.3279 no .
C(2) H(1) 3.0176 no .
C(2) H(3) 3.2610 no .
C(2) H(5) 3.2619 no .
C(2) H(7) 3.0048 no .
C(2) H(27) 3.2924 no .
C(3) H(4) 3.2493 no .
C(3) H(6) 3.2724 no .
C(4) H(5) 3.2430 no .
C(5) H(2) 3.2508 no .
C(5) H(6) 3.2559 no .
C(6) H(3) 3.2424 no .
C(6) H(27) 3.5114 no .
C(7) H(1) 2.9767 no .
C(7) H(2) 3.2717 no .
C(7) H(4) 3.2554 no .
C(7) H(7) 2.7749 no .
C(7) H(27) 2.9913 no .
C(8) H(1) 3.3468 no .
C(8) H(6) 3.5037 no .
C(8) H(8) 3.2677 no .
C(8) H(10) 3.2625 no .
C(9) H(1) 3.5719 no .
C(9) H(6) 3.1783 no .
C(9) H(9) 3.2515 no .
C(9) H(11) 3.2849 no .
C(10) H(10) 3.2459 no .
C(11) H(7) 3.2558 no .
C(11) H(11) 3.2548 no .
C(12) H(8) 3.2448 no .
C(12) H(12) 3.5285 no .
C(13) H(7) 3.2814 no .
C(13) H(9) 3.2541 no .
C(13) H(12) 3.3285 no .
C(14) H(1) 3.0726 no .
C(14) H(7) 3.5225 no .
C(14) H(13) 3.2689 no .
C(14) H(15) 3.2646 no .
C(14) H(17) 3.1505 no .
C(15) H(14) 3.2528 no .
C(15) H(16) 3.2903 no .
C(16) H(15) 3.2415 no .
C(17) H(12) 3.2519 no .
C(17) H(16) 3.2784 no .
C(18) H(13) 3.2464 no .
C(19) H(1) 3.0913 no .
C(19) H(7) 3.3168 no .
C(19) H(12) 3.2894 no .
C(19) H(14) 3.2717 no .
C(19) H(17) 2.8677 no .
C(20) H(1) 3.2905 no .
C(20) H(16) 3.4446 no .
C(20) H(18) 3.2643 no .
C(20) H(20) 3.2550 no .
C(20) H(22) 3.4684 no .
C(21) H(1) 3.4615 no .
C(21) H(16) 3.1239 no .
C(21) H(19) 3.2519 no .
C(21) H(21) 3.2651 no .
C(22) H(20) 3.2598 no .
C(23) H(17) 3.2523 no .
C(23) H(21) 3.2587 no .
C(24) H(18) 3.2612 no .
C(24) H(22) 3.3969 no .
C(25) H(17) 3.2638 no .
C(25) H(19) 3.2573 no .
C(25) H(22) 3.1956 no .
C(26) H(1) 3.0584 no .
C(26) H(17) 3.3786 no .
C(26) H(23) 3.2628 no .
C(26) H(25) 3.2668 no .
C(26) H(27) 3.1758 no .
C(27) H(24) 3.2566 no .
C(27) H(26) 3.2691 no .
C(28) H(25) 3.2732 no .
C(29) H(22) 3.2600 no .
C(29) H(26) 3.2550 no .
C(30) H(23) 3.2716 no .
C(31) H(1) 3.1248 no .
C(31) H(17) 3.2365 no .
C(31) H(22) 3.2713 no .
C(31) H(24) 3.2532 no .
C(31) H(27) 2.8371 no .
C(32) H(1) 3.3051 no .
C(32) H(26) 3.3186 no .
C(32) H(28) 3.2611 no .
C(32) H(30) 3.2655 no .
C(33) H(1) 3.4586 no .
C(33) H(6) 3.4869 no .
C(33) H(26) 2.9634 no .
C(33) H(29) 3.2416 no .
C(33) H(31) 3.2789 no .
C(34) H(30) 3.2414 no .
C(35) H(27) 3.2417 no .
C(35) H(31) 3.2609 no .
C(36) H(28) 3.2434 no .
C(37) H(27) 3.2778 no .
C(37) H(29) 3.2570 no .
C(38) H(32) 2.6081 no .
C(41) H(31) 3.0321 no .
C(42) H(30) 3.4480 no .
C(42) H(31) 3.3969 no .
C(42) H(32) 2.6290 no .
C(43) H(33) 2.5920 no .
C(47) H(33) 2.6197 no .
C(48) H(10) 3.5696 no .
C(48) H(34) 2.6045 no .
C(49) H(11) 3.5427 no .
C(49) H(12) 3.4528 no .
C(51) H(21) 2.9675 no .
C(52) H(21) 3.3020 no .
C(52) H(34) 2.6653 no .
H(1) H(6) 2.4135 no .
H(1) H(7) 3.1655 no .
H(1) H(16) 2.5658 no .
H(1) H(17) 3.0174 no .
H(1) H(26) 2.6315 no .
H(1) H(27) 2.9839 no .
H(2) H(3) 2.3332 no .
H(3) H(4) 2.3174 no .
H(4) H(5) 2.3235 no .
H(5) H(6) 2.3419 no .
H(6) H(7) 2.4002 no .
H(6) H(27) 2.9821 no .
H(7) H(8) 2.3347 no .
H(7) H(16) 3.3267 no .
H(8) H(9) 2.3325 no .
H(9) H(10) 2.3025 no .
H(10) H(11) 2.3496 no .
H(11) H(12) 3.4982 no .
H(12) H(13) 2.3595 no .
H(13) H(14) 2.2997 no .
H(14) H(15) 2.3292 no .
H(15) H(16) 2.3557 no .
H(16) H(17) 2.3769 no .
H(17) H(18) 2.3324 no .
H(17) H(26) 3.3013 no .
H(18) H(19) 2.3337 no .
H(19) H(20) 2.3388 no .
H(20) H(21) 2.3307 no .
H(21) H(22) 3.4042 no .
H(22) H(23) 2.3347 no .
H(23) H(24) 2.3328 no .
H(24) H(25) 2.3500 no .
H(25) H(26) 2.3318 no .
H(26) H(27) 2.2450 no .
H(27) H(28) 2.3334 no .
H(28) H(29) 2.3090 no .
H(29) H(30) 2.3244 no .
H(30) H(31) 2.3430 no .
F(2A) H(16) 3.2922 no 2_556
F(2A) H(17) 2.6446 no 2_556
F(2A) H(18) 2.9722 no 2_556
F(2B) H(17) 3.0025 no 2_556
F(2B) H(18) 2.9563 no 2_556
F(3A) H(17) 2.9333 no 2_556
F(3A) H(18) 3.3497 no 2_556
F(3A) H(25) 2.9429 no 2_556
F(3A) H(26) 3.3116 no 2_556
F(3A) H(35) 3.24(10) no 2_556
F(3A) H(36) 3.50(8) no 2_556
F(3B) H(17) 2.7760 no 2_556
F(3B) H(18) 3.1299 no 2_556
F(3B) H(25) 2.8341 no 2_556
F(3B) H(26) 3.2320 no 2_556
F(3B) H(35) 3.33(9) no 2_556
F(4) H(9) 2.9004 no 4_454
F(4) H(10) 2.9041 no 4_454
F(4) H(13) 3.4742 no 4_454
F(5) H(9) 3.1955 no 4_454
F(5) H(10) 3.1488 no 4_454
F(5) H(25) 3.3836 no 3_556
F(6) H(10) 3.5973 no 4_454
F(7A) H(6) 3.5497 no 2_556
F(7A) H(7) 2.6515 no 2_556
F(7A) H(8) 3.1363 no 2_556
F(7A) H(15) 2.8097 no 2_556
F(7A) H(16) 3.0557 no 2_556
F(7A) H(36) 2.44(6) no 2_556
F(7B) H(7) 3.0741 no 2_556
F(7B) H(8) 3.1369 no 2_556
F(7B) H(13) 3.3389 no 4_454
F(7B) H(14) 3.4961 no 4_454
F(7B) H(15) 2.6797 no 2_556
F(7B) H(16) 3.3784 no 2_556
F(7B) H(36) 2.91(6) no 2_556
F(8A) H(8) 2.9919 no 2_556
F(8A) H(13) 2.9681 no 4_454
F(8A) H(14) 3.3952 no 4_454
F(8B) H(8) 3.1733 no 2_556
F(9A) H(5) 3.2631 no 2_556
F(9A) H(6) 2.9895 no 2_556
F(9A) H(7) 2.7197 no 2_556
F(9A) H(8) 3.5003 no 2_556
F(9A) H(36) 2.99(8) no 2_556
F(9B) H(5) 3.2293 no 2_556
F(9B) H(6) 2.7421 no 2_556
F(9B) H(7) 2.5914 no 2_556
F(9B) H(8) 3.5695 no 2_556
F(9B) H(35) 3.57(8) no 2_556
F(9B) H(36) 2.57(8) no 2_556
F(10A) H(18) 3.4451 no 3_656
F(10A) H(19) 3.0498 no 3_656
F(10A) H(28) 2.8129 no 3_556
F(10B) H(19) 2.7312 no 3_656
F(10B) H(28) 2.4040 no 3_556
F(10B) H(29) 3.2311 no 3_556
F(10C) H(28) 3.1206 no 3_556
F(11A) H(18) 3.2991 no 3_656
F(11A) H(19) 2.5961 no 3_656
F(11A) H(23) 2.8564 no 3_656
F(11A) H(24) 2.9126 no 3_656
F(11B) H(18) 3.0837 no 3_656
F(11B) H(19) 3.2281 no 3_656
F(11B) H(23) 3.4312 no 3_656
F(11B) H(24) 2.5798 no 3_656
F(11C) H(18) 3.1562 no 3_656
F(11C) H(19) 2.4403 no 3_656
F(11C) H(23) 3.3915 no 3_656
F(11C) H(24) 3.3531 no 3_656
F(11C) H(28) 3.3298 no 3_556
F(11C) H(29) 3.4873 no 3_556
F(12A) H(18) 3.2921 no 3_656
F(12A) H(24) 3.1418 no 3_656
F(12C) H(18) 3.3948 no 3_656
F(12C) H(24) 2.7445 no 3_656
F(13) H(5) 3.0908 no 2_556
F(13) H(27) 2.9138 no 2_556
F(13) H(28) 2.5723 no 2_556
F(13) H(35) 3.31(8) no 2_556
F(15) H(25) 3.1873 no 2_556
F(15) H(26) 2.7201 no 2_556
F(15) H(27) 2.9355 no 2_556
F(15) H(35) 2.35(8) no 2_556
F(21A) H(2) 3.5326 no 1_655
F(21A) H(3) 2.8699 no 1_655
F(21B) H(3) 3.1750 no 1_655
F(22A) H(24) 3.0387 no 3_656
F(22B) H(24) 3.2093 no 3_656
F(23A) H(32) 3.1236 no 1_655
F(23B) H(32) 3.1319 no 1_655
O(1) H(35) 3.17(10) no 2_556
O(1) H(36) 2.74(8) no 2_556
O(2) H(35) 3.43(8) no 2_556
O(2) H(36) 2.28(7) no 2_556
O(3) H(35) 2.67(11) no 2_556
O(3) H(36) 2.97(8) no 2_556
O(10) H(1) 2.5778 no .
O(10) H(6) 2.5489 no .
O(10) H(16) 2.6513 no .
O(10) H(17) 3.5688 no .
O(10) H(26) 2.8838 no .
C(4) H(20) 3.5160 no 1_455
C(5) H(19) 3.4840 no 1_455
C(7) H(35) 3.35(10) no .
C(10) H(14) 3.3140 no 3_657
C(12) H(25) 3.5161 no 2_556
C(17) H(8) 3.5107 no 3_657
C(17) H(14) 3.0606 no 3_657
C(18) H(14) 3.5713 no 3_657
C(22) H(4) 3.0657 no 1_655
C(23) H(3) 3.3151 no 1_655
C(23) H(4) 2.9664 no 1_655
C(23) H(29) 3.4443 no 1_655
C(24) H(3) 2.8916 no 1_655
C(24) H(4) 3.4762 no 1_655
C(24) H(23) 3.0396 no 3_656
C(25) H(3) 3.3868 no 1_655
C(26) H(29) 3.4617 no 3_556
C(26) H(30) 3.4110 no 3_556
C(27) H(29) 2.8158 no 3_556
C(27) H(30) 3.4510 no 3_556
C(28) H(20) 3.0995 no 3_656
C(28) H(29) 3.2323 no 3_556
C(28) H(30) 3.5530 no 3_556
C(29) H(30) 3.5919 no 3_556
C(30) H(30) 3.5924 no 3_556
C(31) H(30) 3.4938 no 3_556
C(31) H(35) 3.45(8) no .
C(34) H(19) 3.4111 no 1_455
C(35) H(19) 3.2737 no 1_455
C(35) H(22) 3.5126 no 3_556
C(38) H(17) 3.4187 no 2_556
C(38) H(18) 3.5943 no 2_556
C(39) H(36) 3.33(9) no 2_556
C(42) H(10) 3.4663 no 4_454
C(43) H(7) 3.2749 no 2_556
C(43) H(8) 3.5021 no 2_556
C(43) H(36) 2.98(5) no 2_556
C(44) H(36) 3.06(6) no 2_556
C(47) H(19) 3.4856 no 3_656
C(48) H(27) 3.5053 no 2_556
C(48) H(35) 2.95(9) no 2_556
C(49) H(35) 2.94(10) no 2_556
C(49) H(36) 3.51(8) no 2_556
C(50) H(5) 3.4595 no 2_556
C(53) H(9) 3.3018 no 2_556
C(57) H(33) 3.4732 no .
C(58A) H(33) 3.4682 no .
C(58B) H(3) 3.5568 no 4_554
C(58B) H(33) 3.4649 no .
H(1) O(10) 2.5778 no .
H(1) H(35) 2.8859 no .
H(1) H(36) 3.3042 no .
H(2) F(21A) 3.5326 no 1_455
H(3) F(21A) 2.8699 no 1_455
H(3) F(21B) 3.1750 no 1_455
H(3) C(23) 3.3151 no 1_455
H(3) C(24) 2.8916 no 1_455
H(3) C(25) 3.3868 no 1_455
H(3) C(58B) 3.5568 no 4_455
H(3) H(19) 3.5193 no 1_455
H(3) H(20) 2.8214 no 1_455
H(4) C(22) 3.0657 no 1_455
H(4) C(23) 2.9664 no 1_455
H(4) C(24) 3.4762 no 1_455
H(4) H(18) 3.2905 no 1_455
H(4) H(19) 3.1115 no 1_455
H(5) F(9A) 3.2631 no 2_546
H(5) F(9B) 3.2293 no 2_546
H(5) F(13) 3.0908 no 2_546
H(5) C(50) 3.4595 no 2_546
H(5) H(34) 3.2081 no 2_546
H(6) F(7A) 3.5497 no 2_546
H(6) F(9A) 2.9895 no 2_546
H(6) F(9B) 2.7421 no 2_546
H(6) O(10) 2.5489 no .
H(6) H(35) 2.5719 no .
H(6) H(36) 2.7866 no .
H(7) F(7A) 2.6515 no 2_546
H(7) F(7B) 3.0741 no 2_546
H(7) F(9A) 2.7197 no 2_546
H(7) F(9B) 2.5914 no 2_546
H(7) C(43) 3.2749 no 2_546
H(8) F(7A) 3.1363 no 2_546
H(8) F(7B) 3.1369 no 2_546
H(8) F(8A) 2.9919 no 2_546
H(8) F(8B) 3.1733 no 2_546
H(8) F(9A) 3.5003 no 2_546
H(8) F(9B) 3.5695 no 2_546
H(8) C(17) 3.5107 no 3_657
H(8) C(43) 3.5021 no 2_546
H(8) H(14) 2.6440 no 3_657
H(9) F(4) 2.9004 no 4_555
H(9) F(5) 3.1955 no 4_555
H(9) C(53) 3.3018 no 2_546
H(9) H(14) 3.4374 no 3_657
H(9) H(15) 3.5442 no 3_657
H(10) F(4) 2.9041 no 4_555
H(10) F(5) 3.1488 no 4_555
H(10) F(6) 3.5973 no 4_555
H(10) C(42) 3.4663 no 4_555
H(10) H(25) 2.7765 no 2_556
H(13) F(4) 3.4742 no 4_555
H(13) F(7B) 3.3389 no 4_555
H(13) F(8A) 2.9681 no 4_555
H(14) F(7B) 3.4961 no 4_555
H(14) F(8A) 3.3952 no 4_555
H(14) C(10) 3.3140 no 3_657
H(14) C(17) 3.0606 no 3_657
H(14) C(18) 3.5713 no 3_657
H(14) H(8) 2.6440 no 3_657
H(14) H(9) 3.4374 no 3_657
H(14) H(14) 2.6632 no 3_657
H(14) H(15) 3.5763 no 3_657
H(15) F(7A) 2.8097 no 2_546
H(15) F(7B) 2.6797 no 2_546
H(15) H(9) 3.5442 no 3_657
H(15) H(14) 3.5763 no 3_657
H(16) F(2A) 3.2922 no 2_546
H(16) F(7A) 3.0557 no 2_546
H(16) F(7B) 3.3784 no 2_546
H(16) O(10) 2.6513 no .
H(16) H(35) 3.5090 no .
H(16) H(36) 2.8979 no .
H(17) F(2A) 2.6446 no 2_546
H(17) F(2B) 3.0025 no 2_546
H(17) F(3A) 2.9333 no 2_546
H(17) F(3B) 2.7760 no 2_546
H(17) O(10) 3.5688 no .
H(17) C(38) 3.4187 no 2_546
H(18) F(2A) 2.9722 no 2_546
H(18) F(2B) 2.9563 no 2_546
H(18) F(3A) 3.3497 no 2_546
H(18) F(3B) 3.1299 no 2_546
H(18) F(10A) 3.4451 no 3_656
H(18) F(11A) 3.2991 no 3_656
H(18) F(11B) 3.0837 no 3_656
H(18) F(11C) 3.1562 no 3_656
H(18) F(12A) 3.2921 no 3_656
H(18) F(12C) 3.3948 no 3_656
H(18) C(38) 3.5943 no 2_546
H(18) H(4) 3.2905 no 1_655
H(19) F(10A) 3.0498 no 3_656
H(19) F(10B) 2.7312 no 3_656
H(19) F(11A) 2.5961 no 3_656
H(19) F(11B) 3.2281 no 3_656
H(19) F(11C) 2.4403 no 3_656
H(19) C(5) 3.4840 no 1_655
H(19) C(34) 3.4111 no 1_655
H(19) C(35) 3.2737 no 1_655
H(19) C(47) 3.4856 no 3_656
H(19) H(3) 3.5193 no 1_655
H(19) H(4) 3.1115 no 1_655
H(19) H(28) 2.9802 no 1_655
H(19) H(29) 2.7015 no 1_655
H(20) C(4) 3.5160 no 1_655
H(20) C(28) 3.0995 no 3_656
H(20) H(3) 2.8214 no 1_655
H(20) H(23) 2.4462 no 3_656
H(20) H(29) 3.0992 no 1_655
H(22) C(35) 3.5126 no 3_556
H(22) H(23) 3.3410 no 3_656
H(22) H(29) 2.6459 no 3_556
H(23) F(11A) 2.8564 no 3_656
H(23) F(11B) 3.4312 no 3_656
H(23) F(11C) 3.3915 no 3_656
H(23) C(24) 3.0396 no 3_656
H(23) H(20) 2.4462 no 3_656
H(23) H(22) 3.3410 no 3_656
H(23) H(23) 3.3575 no 3_656
H(23) H(29) 3.3679 no 3_556
H(24) F(11A) 2.9126 no 3_656
H(24) F(11B) 2.5798 no 3_656
H(24) F(11C) 3.3531 no 3_656
H(24) F(12A) 3.1418 no 3_656
H(24) F(12C) 2.7445 no 3_656
H(24) F(22A) 3.0387 no 3_656
H(24) F(22B) 3.2093 no 3_656
H(25) F(3A) 2.9429 no 2_546
H(25) F(3B) 2.8341 no 2_546
H(25) F(5) 3.3836 no 3_556
H(25) F(15) 3.1873 no 2_546
H(25) C(12) 3.5161 no 2_546
H(25) H(10) 2.7765 no 2_546
H(26) F(3A) 3.3116 no 2_546
H(26) F(3B) 3.2320 no 2_546
H(26) F(15) 2.7201 no 2_546
H(26) O(10) 2.8838 no .
H(26) H(35) 2.5366 no .
H(27) F(13) 2.9138 no 2_546
H(27) F(15) 2.9355 no 2_546
H(27) C(48) 3.5053 no 2_546
H(27) H(35) 3.0426 no .
H(28) F(10A) 2.8129 no 3_556
H(28) F(10B) 2.4040 no 3_556
H(28) F(10C) 3.1206 no 3_556
H(28) F(11C) 3.3298 no 3_556
H(28) F(13) 2.5723 no 2_546
H(28) H(19) 2.9802 no 1_455
H(29) F(10B) 3.2311 no 3_556
H(29) F(11C) 3.4873 no 3_556
H(29) C(23) 3.4443 no 1_455
H(29) C(26) 3.4617 no 3_556
H(29) C(27) 2.8158 no 3_556
H(29) C(28) 3.2323 no 3_556
H(29) H(19) 2.7015 no 1_455
H(29) H(20) 3.0992 no 1_455
H(29) H(22) 2.6459 no 3_556
H(29) H(23) 3.3679 no 3_556
H(30) C(26) 3.4110 no 3_556
H(30) C(27) 3.4510 no 3_556
H(30) C(28) 3.5530 no 3_556
H(30) C(29) 3.5919 no 3_556
H(30) C(30) 3.5924 no 3_556
H(30) C(31) 3.4938 no 3_556
H(32) F(23A) 3.1236 no 1_455
H(32) F(23B) 3.1319 no 1_455
H(33) C(57) 3.4732 no .
H(33) C(58A) 3.4682 no .
H(33) C(58B) 3.4649 no .
H(34) H(5) 3.2081 no 2_556
H(35) F(3A) 3.24(10) no 2_546
H(35) F(3B) 3.33(9) no 2_546
H(35) F(9B) 3.57(8) no 2_546
H(35) F(13) 3.31(8) no 2_546
H(35) F(15) 2.35(8) no 2_546
H(35) O(1) 3.17(10) no 2_546
H(35) O(2) 3.43(8) no 2_546
H(35) O(3) 2.67(11) no 2_546
H(35) C(7) 3.35(10) no .
H(35) C(31) 3.45(8) no .
H(35) C(48) 2.95(9) no 2_546
H(35) C(49) 2.94(10) no 2_546
H(35) H(1) 2.8859 no .
H(35) H(6) 2.5719 no .
H(35) H(16) 3.5090 no .
H(35) H(26) 2.5366 no .
H(35) H(27) 3.0426 no .
H(36) F(3A) 3.50(8) no 2_546
H(36) F(7A) 2.44(6) no 2_546
H(36) F(7B) 2.91(6) no 2_546
H(36) F(9A) 2.99(8) no 2_546
H(36) F(9B) 2.57(8) no 2_546
H(36) O(1) 2.74(8) no 2_546
H(36) O(2) 2.28(7) no 2_546
H(36) O(3) 2.97(8) no 2_546
H(36) C(39) 3.33(9) no 2_546
H(36) C(43) 2.98(5) no 2_546
H(36) C(44) 3.06(6) no 2_546
H(36) C(49) 3.51(8) no 2_546
H(36) H(1) 3.3042 no .
H(36) H(6) 2.7866 no .
H(36) H(16) 2.8979 no .

loop_
_geom_torsion_atom_site_label_1
_geom_torsion_atom_site_label_2
_geom_torsion_atom_site_label_3
_geom_torsion_atom_site_label_4
_geom_torsion
_geom_torsion_publ_flag
O(1) Eu(1) O(2) C(44) -141.0(3) no
O(2) Eu(1) O(1) C(39) 95.8(2) no
O(1) Eu(1) O(3) C(49) -161.8(3) no
O(3) Eu(1) O(1) C(39) 176.5(3) no
O(1) Eu(1) O(4) P(1) -136.90(18) no
O(4) Eu(1) O(1) C(39) -71.9(2) no
O(1) Eu(1) O(5) P(2) 111.25(19) no
O(5) Eu(1) O(1) C(39) -130.04(19) no
O(1) Eu(1) O(6) P(3) -42.4(2) no
O(6) Eu(1) O(1) C(39) -45.2(3) no
O(1) Eu(1) O(7) C(46) 40.4(4) no
O(7) Eu(1) O(1) C(39) 50.3(3) no
O(1) Eu(1) O(8) C(41) -4.0(3) no
O(8) Eu(1) O(1) C(39) 15.88(19) no
O(1) Eu(1) O(9) C(51) 32.1(3) no
O(9) Eu(1) O(1) C(39) 144.65(19) no
O(2) Eu(1) O(3) C(49) -84.4(2) no
O(3) Eu(1) O(2) C(44) 149.1(3) no
O(2) Eu(1) O(4) P(1) -154.15(14) no
O(4) Eu(1) O(2) C(44) -124.6(3) no
O(2) Eu(1) O(5) P(2) -160.87(16) no
O(5) Eu(1) O(2) C(44) 115.0(2) no
O(2) Eu(1) O(6) P(3) -157.57(15) no
O(6) Eu(1) O(2) C(44) -5.4(3) no
O(2) Eu(1) O(7) C(46) -5.5(3) no
O(7) Eu(1) O(2) C(44) 4.2(3) no
O(2) Eu(1) O(8) C(41) -80.9(3) no
O(8) Eu(1) O(2) C(44) -67.8(3) no
O(2) Eu(1) O(9) C(51) 80.7(3) no
O(9) Eu(1) O(2) C(44) 75.1(3) no
O(3) Eu(1) O(4) P(1) -77.14(17) no
O(4) Eu(1) O(3) C(49) 139.5(2) no
O(3) Eu(1) O(5) P(2) 163.6(3) no
O(5) Eu(1) O(3) C(49) 71.3(2) no
O(3) Eu(1) O(6) P(3) 63.2(3) no
O(6) Eu(1) O(3) C(49) 69.0(3) no
O(3) Eu(1) O(7) C(46) -53.9(4) no
O(7) Eu(1) O(3) C(49) -37.1(3) no
O(3) Eu(1) O(8) C(41) -28.5(3) no
O(8) Eu(1) O(3) C(49) -136.69(19) no
O(3) Eu(1) O(9) C(51) 1.2(3) no
O(9) Eu(1) O(3) C(49) -6.57(19) no
O(4) Eu(1) O(5) P(2) 57.43(19) no
O(5) Eu(1) O(4) P(1) -12.35(15) no
O(4) Eu(1) O(6) P(3) -16.85(15) no
O(6) Eu(1) O(4) P(1) 63.59(16) no
O(4) Eu(1) O(7) C(46) 130.5(3) no
O(7) Eu(1) O(4) P(1) 99.62(17) no
O(4) Eu(1) O(8) C(41) 63.4(3) no
O(8) Eu(1) O(4) P(1) 150.70(17) no
O(4) Eu(1) O(9) C(51) -75.3(3) no
O(9) Eu(1) O(4) P(1) -8.9(3) no
O(5) Eu(1) O(6) P(3) 60.93(16) no
O(6) Eu(1) O(5) P(2) -17.97(18) no
O(5) Eu(1) O(7) C(46) -139.2(3) no
O(7) Eu(1) O(5) P(2) -69.0(2) no
O(5) Eu(1) O(8) C(41) 95.4(3) no
O(8) Eu(1) O(5) P(2) 24.4(3) no
O(5) Eu(1) O(9) C(51) -71.8(3) no
O(9) Eu(1) O(5) P(2) -120.5(2) no
O(6) Eu(1) O(7) C(46) 167.6(3) no
O(7) Eu(1) O(6) P(3) -167.5(2) no
O(6) Eu(1) O(8) C(41) 135.4(3) no
O(8) Eu(1) O(6) P(3) -98.14(17) no
O(6) Eu(1) O(9) C(51) -140.5(3) no
O(9) Eu(1) O(6) P(3) 130.17(17) no
O(7) Eu(1) O(8) C(41) -156.6(3) no
O(8) Eu(1) O(7) C(46) 75.1(3) no
O(7) Eu(1) O(9) C(51) 157.0(3) no
O(9) Eu(1) O(7) C(46) -85.3(3) no
O(8) Eu(1) O(9) C(51) 132.2(3) no
O(9) Eu(1) O(8) C(41) -132.1(3) no
O(4) P(1) C(1) P(2) 74.47(15) no
O(4) P(1) C(1) P(3) -39.12(16) no
C(1) P(1) O(4) Eu(1) -38.50(19) no
O(4) P(1) C(2) C(3) -21.8(3) no
O(4) P(1) C(2) C(7) 162.6(2) no
C(2) P(1) O(4) Eu(1) -157.47(16) no
O(4) P(1) C(8) C(9) 171.1(3) no
O(4) P(1) C(8) C(13) -5.6(3) no
C(8) P(1) O(4) Eu(1) 83.5(2) no
C(1) P(1) C(2) C(3) -140.55(19) no
C(1) P(1) C(2) C(7) 43.9(3) no
C(2) P(1) C(1) P(2) -163.41(14) no
C(2) P(1) C(1) P(3) 83.01(16) no
C(1) P(1) C(8) C(9) -68.9(3) no
C(1) P(1) C(8) C(13) 114.4(3) no
C(8) P(1) C(1) P(2) -47.95(19) no
C(8) P(1) C(1) P(3) -161.53(14) no
C(2) P(1) C(8) C(9) 47.9(3) no
C(2) P(1) C(8) C(13) -128.8(3) no
C(8) P(1) C(2) C(3) 100.6(3) no
C(8) P(1) C(2) C(7) -75.0(3) no
O(5) P(2) C(1) P(1) -41.67(17) no
O(5) P(2) C(1) P(3) 71.22(16) no
C(1) P(2) O(5) Eu(1) -32.7(3) no
O(5) P(2) C(14) C(15) -16.2(3) no
O(5) P(2) C(14) C(19) 168.2(3) no
C(14) P(2) O(5) Eu(1) -153.03(18) no
O(5) P(2) C(20) C(21) 177.54(18) no
O(5) P(2) C(20) C(25) 0.0(3) no
C(20) P(2) O(5) Eu(1) 88.3(2) no
C(1) P(2) C(14) C(15) -135.7(2) no
C(1) P(2) C(14) C(19) 48.7(3) no
C(14) P(2) C(1) P(1) 80.18(18) no
C(14) P(2) C(1) P(3) -166.94(15) no
C(1) P(2) C(20) C(21) -62.6(3) no
C(1) P(2) C(20) C(25) 119.92(19) no
C(20) P(2) C(1) P(1) -164.06(14) no
C(20) P(2) C(1) P(3) -51.18(17) no
C(14) P(2) C(20) C(21) 55.4(3) no
C(14) P(2) C(20) C(25) -122.1(2) no
C(20) P(2) C(14) C(15) 106.0(3) no
C(20) P(2) C(14) C(19) -69.6(3) no
O(6) P(3) C(1) P(1) 72.53(16) no
O(6) P(3) C(1) P(2) -41.10(17) no
C(1) P(3) O(6) Eu(1) -35.3(2) no
O(6) P(3) C(26) C(27) -11.6(3) no
O(6) P(3) C(26) C(31) 173.72(18) no
C(26) P(3) O(6) Eu(1) -154.43(16) no
O(6) P(3) C(32) C(33) 178.75(19) no
O(6) P(3) C(32) C(37) 3.4(3) no
C(32) P(3) O(6) Eu(1) 86.91(19) no
C(1) P(3) C(26) C(27) -130.57(18) no
C(1) P(3) C(26) C(31) 54.8(3) no
C(26) P(3) C(1) P(1) -166.14(14) no
C(26) P(3) C(1) P(2) 80.23(17) no
C(1) P(3) C(32) C(33) -60.3(3) no
C(1) P(3) C(32) C(37) 124.30(19) no
C(32) P(3) C(1) P(1) -51.19(17) no
C(32) P(3) C(1) P(2) -164.82(14) no
C(26) P(3) C(32) C(33) 56.4(3) no
C(26) P(3) C(32) C(37) -119.0(2) no
C(32) P(3) C(26) C(27) 111.3(2) no
C(32) P(3) C(26) C(31) -63.4(3) no
Eu(1) O(1) C(39) C(38) 158.97(16) no
Eu(1) O(1) C(39) C(40) -19.8(6) no
Eu(1) O(2) C(44) C(43) 176.97(17) no
Eu(1) O(2) C(44) C(45) -1.9(7) no
Eu(1) O(3) C(49) C(48) -168.64(15) no
Eu(1) O(3) C(49) C(50) 9.6(6) no
Eu(1) O(7) C(46) C(45) 4.3(7) no
Eu(1) O(7) C(46) C(47) -175.43(19) no
Eu(1) O(8) C(41) C(40) -5.2(6) no
Eu(1) O(8) C(41) C(42) 172.17(17) no
Eu(1) O(9) C(51) C(50) 1.7(7) no
Eu(1) O(9) C(51) C(52) -179.35(17) no
P(1) C(2) C(3) C(4) -175.7(3) no
P(1) C(2) C(7) C(6) 174.9(2) no
C(3) C(2) C(7) C(6) -0.5(5) no
C(7) C(2) C(3) C(4) 0.1(5) no
C(2) C(3) C(4) C(5) 0.6(7) no
C(3) C(4) C(5) C(6) -0.9(7) no
C(4) C(5) C(6) C(7) 0.4(7) no
C(5) C(6) C(7) C(2) 0.3(6) no
P(1) C(8) C(9) C(10) -177.6(3) no
P(1) C(8) C(13) C(12) 177.1(3) no
C(9) C(8) C(13) C(12) 0.3(6) no
C(13) C(8) C(9) C(10) -0.9(6) no
C(8) C(9) C(10) C(11) 0.9(7) no
C(9) C(10) C(11) C(12) -0.3(8) no
C(10) C(11) C(12) C(13) -0.3(8) no
C(11) C(12) C(13) C(8) 0.3(7) no
P(2) C(14) C(15) C(16) -176.2(3) no
P(2) C(14) C(19) C(18) 173.8(3) no
C(15) C(14) C(19) C(18) -1.6(6) no
C(19) C(14) C(15) C(16) -0.5(6) no
C(14) C(15) C(16) C(17) 2.4(8) no
C(15) C(16) C(17) C(18) -2.1(9) no
C(16) C(17) C(18) C(19) -0.1(9) no
C(17) C(18) C(19) C(14) 1.9(8) no
P(2) C(20) C(21) C(22) -178.33(18) no
P(2) C(20) C(25) C(24) 176.82(18) no
C(21) C(20) C(25) C(24) -0.8(5) no
C(25) C(20) C(21) C(22) -0.9(5) no
C(20) C(21) C(22) C(23) 2.1(5) no
C(21) C(22) C(23) C(24) -1.6(5) no
C(22) C(23) C(24) C(25) -0.0(5) no
C(23) C(24) C(25) C(20) 1.2(5) no
P(3) C(26) C(27) C(28) -174.10(19) no
P(3) C(26) C(31) C(30) 173.3(2) no
C(27) C(26) C(31) C(30) -1.3(5) no
C(31) C(26) C(27) C(28) 0.8(5) no
C(26) C(27) C(28) C(29) 1.4(5) no
C(27) C(28) C(29) C(30) -3.0(6) no
C(28) C(29) C(30) C(31) 2.5(6) no
C(29) C(30) C(31) C(26) -0.4(6) no
P(3) C(32) C(33) C(34) -176.2(2) no
P(3) C(32) C(37) C(36) 176.1(2) no
C(33) C(32) C(37) C(36) 0.5(5) no
C(37) C(32) C(33) C(34) -0.9(5) no
C(32) C(33) C(34) C(35) 0.4(6) no
C(33) C(34) C(35) C(36) 0.4(6) no
C(34) C(35) C(36) C(37) -0.8(6) no
C(35) C(36) C(37) C(32) 0.3(6) no
F(1A) C(38) C(39) O(1) -115.4(13) no
F(1A) C(38) C(39) C(40) 63.5(13) no
F(1B) C(38) C(39) O(1) -81.9(18) no
F(1B) C(38) C(39) C(40) 97.0(18) no
F(2A) C(38) C(39) O(1) 132.0(13) no
F(2A) C(38) C(39) C(40) -49.1(13) no
F(2B) C(38) C(39) O(1) 153.1(18) no
F(2B) C(38) C(39) C(40) -28.0(18) no
F(3A) C(38) C(39) O(1) 21.9(15) no
F(3A) C(38) C(39) C(40) -159.2(14) no
F(3B) C(38) C(39) O(1) 25.4(9) no
F(3B) C(38) C(39) C(40) -155.7(8) no
O(1) C(39) C(40) C(41) 4.8(7) no
C(38) C(39) C(40) C(41) -174.0(4) no
C(39) C(40) C(41) O(8) 8.1(7) no
C(39) C(40) C(41) C(42) -169.2(4) no
O(8) C(41) C(42) F(4) -86.8(5) no
O(8) C(41) C(42) F(5) 156.5(4) no
O(8) C(41) C(42) F(6) 32.5(6) no
C(40) C(41) C(42) F(4) 90.8(6) no
C(40) C(41) C(42) F(5) -25.8(6) no
C(40) C(41) C(42) F(6) -149.8(5) no
F(7A) C(43) C(44) O(2) -44.8(12) no
F(7A) C(43) C(44) C(45) 134.3(11) no
F(7B) C(43) C(44) O(2) -72(2) no
F(7B) C(43) C(44) C(45) 107(2) no
F(8A) C(43) C(44) O(2) -161.5(16) no
F(8A) C(43) C(44) C(45) 17.5(16) no
F(8B) C(43) C(44) O(2) 159.8(15) no
F(8B) C(43) C(44) C(45) -21.2(16) no
F(9A) C(43) C(44) O(2) 66.5(12) no
F(9A) C(43) C(44) C(45) -114.5(12) no
F(9B) C(43) C(44) O(2) 46.4(14) no
F(9B) C(43) C(44) C(45) -134.5(13) no
O(2) C(44) C(45) C(46) -2.4(8) no
C(43) C(44) C(45) C(46) 178.8(4) no
C(44) C(45) C(46) O(7) 1.2(7) no
C(44) C(45) C(46) C(47) -179.0(4) no
O(7) C(46) C(47) F(10A) 83.9(6) no
O(7) C(46) C(47) F(10B) 47.5(6) no
O(7) C(46) C(47) F(10C) 112.1(4) no
O(7) C(46) C(47) F(11A) -30.7(6) no
O(7) C(46) C(47) F(11B) -82.2(6) no
O(7) C(46) C(47) F(11C) -13.6(8) no
O(7) C(46) C(47) F(12A) -140.2(4) no
O(7) C(46) C(47) F(12B) 154.7(4) no
O(7) C(46) C(47) F(12C) -122.2(4) no
C(45) C(46) C(47) F(10A) -95.9(6) no
C(45) C(46) C(47) F(10B) -132.3(4) no
C(45) C(46) C(47) F(10C) -67.6(6) no
C(45) C(46) C(47) F(11A) 149.6(4) no
C(45) C(46) C(47) F(11B) 98.0(5) no
C(45) C(46) C(47) F(11C) 166.7(5) no
C(45) C(46) C(47) F(12A) 40.1(7) no
C(45) C(46) C(47) F(12B) -25.0(7) no
C(45) C(46) C(47) F(12C) 58.0(5) no
F(13) C(48) C(49) O(3) -141.9(4) no
F(13) C(48) C(49) C(50) 39.7(5) no
F(14) C(48) C(49) O(3) 99.1(5) no
F(14) C(48) C(49) C(50) -79.3(5) no
F(15) C(48) C(49) O(3) -21.1(5) no
F(15) C(48) C(49) C(50) 160.4(4) no
O(3) C(49) C(50) C(51) -4.3(7) no
C(48) C(49) C(50) C(51) 173.9(4) no
C(49) C(50) C(51) O(9) -1.4(8) no
C(49) C(50) C(51) C(52) 179.7(4) no
O(9) C(51) C(52) F(21A) -116.2(5) no
O(9) C(51) C(52) F(21B) -61.0(9) no
O(9) C(51) C(52) F(22A) -10.1(9) no
O(9) C(51) C(52) F(22B) 54.5(6) no
O(9) C(51) C(52) F(23A) 142.1(7) no
O(9) C(51) C(52) F(23B) 167.3(5) no
C(50) C(51) C(52) F(21A) 62.9(6) no
C(50) C(51) C(52) F(21B) 118.1(7) no
C(50) C(51) C(52) F(22A) 169.0(6) no
C(50) C(51) C(52) F(22B) -126.4(6) no
C(50) C(51) C(52) F(23A) -38.8(9) no
C(50) C(51) C(52) F(23B) -13.6(9) no
C(53) C(54) C(55) C(56) 162(2) no
C(54) C(55) C(56) C(57) -174.6(19) no
C(55) C(56) C(57) C(58A) -163.5(18) no
C(55) C(56) C(57) C(58B) 8(4) no
